data_1566687
loop_
_publ_author_name
'Domoto, Yuya'
'Yamamoto, Kidai'
'Horie, Shumpei'
'Yu, Zhengsu'
'Fujita, Makoto'

_publ_section_title
;
 Multiplication of weak chiral inductions for excellent control over the
 helical orientation of discrete topologically chiral (M3L2)n polyhedra
;
_journal_name_full 'Chemical Science'
_journal_paper_doi 10.1039/D2SC00111J
_journal_year 2022
_chemical_formula_sum 'C1220 H968 B11.95 Cu24 F47.82 N52 O104'
_chemical_formula_weight 20583.18
_space_group_crystal_system monoclinic
_space_group_IT_number 14
_space_group_name_Hall '-P 2yn'
_space_group_name_H-M_alt 'P 1 21/n 1'
_atom_sites_solution_hydrogens geom
_audit_creation_method SHELXL-2018/3
_audit_update_record
;
2021-10-20 deposited with the CCDC.	2022-03-22 downloaded from the CCDC.
;
_cell_angle_alpha 90.00(3)
_cell_angle_beta 94.55(3)
_cell_angle_gamma 90.00(3)
_cell_formula_units_Z 1
_cell_length_a 18.838(4)
_cell_length_b 32.458(6)
_cell_length_c 64.439(13)
_cell_measurement_reflns_used 11410
_cell_measurement_temperature 100(2)
_cell_measurement_theta_max 23.4
_cell_measurement_theta_min 0.573
_cell_volume 39277(14)
_computing_cell_refinement XDS
_computing_data_collection 'XDS and BSS (Spring-8)'
_computing_data_reduction XDS
_computing_structure_refinement 'SHELXL-2018/3 (Sheldrick, 2018)'
_computing_structure_solution 'SHELXT (Sheldrick)'
_diffrn_ambient_temperature 100(2)
_diffrn_measured_fraction_theta_full 0.968
_diffrn_measured_fraction_theta_max 0.968
_diffrn_measurement_device_type 'EIGER 4M DECTRIS'
_diffrn_measurement_method 'Phi scan'
_diffrn_radiation_type Synchrotron
_diffrn_radiation_wavelength 1.000
_diffrn_reflns_av_R_equivalents 0.1010
_diffrn_reflns_av_unetI/netI 0.0843
_diffrn_reflns_Laue_measured_fraction_full 0.968
_diffrn_reflns_Laue_measured_fraction_max 0.968
_diffrn_reflns_limit_h_max 14
_diffrn_reflns_limit_h_min -14
_diffrn_reflns_limit_k_max 26
_diffrn_reflns_limit_k_min -26
_diffrn_reflns_limit_l_max 51
_diffrn_reflns_limit_l_min -51
_diffrn_reflns_number 69369
_diffrn_reflns_point_group_measured_fraction_full 0.968
_diffrn_reflns_point_group_measured_fraction_max 0.968
_diffrn_reflns_theta_full 23.780
_diffrn_reflns_theta_max 23.780
_diffrn_reflns_theta_min 0.892
_diffrn_source 'SPring-8 BL26B1'
_exptl_absorpt_coefficient_mu 0.920
_exptl_crystal_colour colorless
_exptl_crystal_density_diffrn 0.870
_exptl_crystal_description platelet
_exptl_crystal_F_000 10670
_exptl_crystal_size_max 0.2
_exptl_crystal_size_mid 0.2
_exptl_crystal_size_min 0.02
_refine_diff_density_max 0.394
_refine_diff_density_min -0.609
_refine_diff_density_rms 0.081
_refine_ls_extinction_method none
_refine_ls_goodness_of_fit_ref 1.290
_refine_ls_hydrogen_treatment constr
_refine_ls_matrix_type full
_refine_ls_number_parameters 3100
_refine_ls_number_reflns 20892
_refine_ls_number_restraints 5744
_refine_ls_restrained_S_all 1.174
_refine_ls_R_factor_all 0.1935
_refine_ls_R_factor_gt 0.1440
_refine_ls_shift/su_max 0.042
_refine_ls_shift/su_mean 0.003
_refine_ls_structure_factor_coef Fsqd
_refine_ls_weighting_details 'w=1/[\s^2^(Fo^2^)+(0.2000P)^2^] where P=(Fo^2^+2Fc^2^)/3'
_refine_ls_weighting_scheme calc
_refine_ls_wR_factor_gt 0.3746
_refine_ls_wR_factor_ref 0.4105
_reflns_Friedel_coverage 0.000
_reflns_number_gt 9287
_reflns_number_total 20892
_reflns_threshold_expression 'I > 2\s(I)'
_cod_data_source_file d2sc00111j2.cif
_cod_data_source_block SH517-5-crystal02_a_sqd
_cod_original_sg_symbol_H-M 'P 21/n'
_cod_database_code 1566687
_shelx_shelxl_version_number 2018/3
_shelx_space_group_comment
;
The symmetry employed for this shelxl refinement is uniquely defined
by the following loop, which should always be used as a source of
symmetry information in preference to the above space-group names.
They are only intended as comments.
;

loop_
_space_group_symop_operation_xyz
'x, y, z'
'-x+1/2, y+1/2, -z+1/2'
'-x, -y, -z'
'x-1/2, -y-1/2, z-1/2'

loop_
_atom_site_label
_atom_site_type_symbol
_atom_site_fract_x
_atom_site_fract_y
_atom_site_fract_z
_atom_site_U_iso_or_equiv
_atom_site_adp_type
_atom_site_occupancy
_atom_site_site_symmetry_order
_atom_site_calc_flag
_atom_site_refinement_flags_posn
_atom_site_refinement_flags_adp
_atom_site_refinement_flags_occupancy
_atom_site_disorder_assembly
_atom_site_disorder_group
F1E F 0.5512(6) 0.7931(4) 0.22915(17) 0.224(6) Uani 0.986(14) 1 d D U P . .
B1E B 0.4958(8) 0.7712(5) 0.2195(2) 0.187(8) Uani 0.986(14) 1 d D U P . .
F2E F 0.4330(6) 0.7886(4) 0.22467(18) 0.233(6) Uani 0.986(14) 1 d D U P . .
F3E F 0.4988(6) 0.7308(4) 0.22589(16) 0.210(6) Uani 0.986(14) 1 d D U P . .
F4E F 0.4991(8) 0.7738(5) 0.19854(17) 0.288(8) Uani 0.986(14) 1 d D U P . .
B1F B 0.4789(8) 0.7680(5) 0.3318(2) 0.174(7) Uani 1 1 d D U . . .
F1F F 0.4254(5) 0.7912(4) 0.32325(17) 0.216(5) Uani 1 1 d D U . . .
O1 O 0.5322(13) 0.7571(8) 0.2766(3) 0.328(10) Uiso 1 1 d D U . . .
F2F F 0.4734(6) 0.7290(4) 0.32502(16) 0.203(4) Uani 1 1 d D U . . .
O2 O 0.4329(13) 0.7597(8) 0.2736(3) 0.338(11) Uiso 1 1 d D U . . .
F3F F 0.5416(5) 0.7835(4) 0.32736(17) 0.216(5) Uani 1 1 d D U . . .
F4F F 0.4755(7) 0.7685(5) 0.35224(16) 0.297(8) Uani 1 1 d D U . . .
Cu1 Cu 0.65860(12) 0.83202(9) 0.34839(3) 0.1606(11) Uani 1 1 d . U . . .
Cu2 Cu 0.48523(13) 0.64613(10) 0.34032(3) 0.1646(11) Uani 1 1 d . U . . .
Cu3 Cu 0.28776(13) 0.82431(10) 0.33531(3) 0.1665(12) Uani 1 1 d . . . . .
Cu4 Cu 0.32005(13) 0.84083(10) 0.20470(3) 0.1775(13) Uani 1 1 d . U . . .
Cu5 Cu 0.68886(13) 0.82602(10) 0.21692(3) 0.1724(12) Uani 1 1 d . U . . .
Cu6 Cu 0.48078(13) 0.65047(10) 0.20816(3) 0.1735(12) Uani 1 1 d . U . . .
C23A C 0.616(3) 0.8089(10) 0.5685(6) 0.47(2) Uani 1 1 d D U . . .
H23A H 0.608859 0.824020 0.581416 0.704 Uiso 1 1 calc R U . . .
H23B H 0.665882 0.801534 0.568166 0.704 Uiso 1 1 calc R U . . .
H23C H 0.600927 0.826322 0.556533 0.704 Uiso 1 1 calc R U . . .
O2A O 0.6204(19) 0.5461(7) 0.4343(4) 0.429(12) Uani 1 1 d D U . . .
O3A O 0.3932(10) 0.7019(8) 0.56366(19) 0.269(9) Uani 1 1 d . U . . .
O4A O 0.0504(10) 0.7843(9) 0.4210(2) 0.358(11) Uani 1 1 d D U . . .
O5A O 0.3650(9) 0.8168(7) 0.5587(2) 0.285(8) Uani 1 1 d . U . . .
O6A O 0.7258(11) 0.9512(9) 0.4355(3) 0.365(11) Uani 1 1 d D U . . .
N1A N 0.7174(6) 0.7837(3) 0.35826(17) 0.151(5) Uani 1 1 d G U . . .
C1A C 0.7842(7) 0.7788(4) 0.35081(15) 0.168(7) Uani 1 1 d G U . . .
H1A H 0.800366 0.797952 0.341066 0.202 Uiso 1 1 calc R U . . .
C2A C 0.8273(5) 0.7460(5) 0.35763(19) 0.186(8) Uani 1 1 d G U . . .
H2A H 0.872881 0.742642 0.352540 0.223 Uiso 1 1 calc R U . . .
C3A C 0.8036(7) 0.7180(4) 0.3719(2) 0.183(7) Uani 1 1 d G U . . .
H3A H 0.833040 0.695575 0.376552 0.220 Uiso 1 1 calc R U . . .
C4A C 0.7369(8) 0.7229(4) 0.37934(16) 0.168(7) Uani 1 1 d G U . . .
C5A C 0.6938(5) 0.7558(4) 0.37253(17) 0.156(6) Uani 1 1 d G U . . .
H5A H 0.648167 0.759129 0.377617 0.187 Uiso 1 1 calc R U . . .
C6A C 0.7099(11) 0.6988(8) 0.3937(3) 0.179(7) Uani 1 1 d . U . . .
C7A C 0.6858(13) 0.6779(9) 0.4078(3) 0.207(8) Uani 1 1 d . U . . .
C8A C 0.6591(8) 0.6545(7) 0.4241(2) 0.236(9) Uani 1 1 d G U . . .
C9A C 0.6476(10) 0.6126(7) 0.4210(2) 0.277(10) Uani 1 1 d G U . . .
H9A H 0.654041 0.600588 0.407800 0.333 Uiso 1 1 calc R U . . .
C10A C 0.6268(13) 0.5882(5) 0.4371(4) 0.335(11) Uani 1 1 d DG U . . .
C11A C 0.6175(11) 0.6057(7) 0.4564(3) 0.316(11) Uani 1 1 d G U . . .
H11A H 0.603223 0.588986 0.467470 0.379 Uiso 1 1 calc R U . . .
C12A C 0.6289(9) 0.6476(7) 0.4595(2) 0.259(9) Uani 1 1 d G U . . .
C13A C 0.6498(9) 0.6720(5) 0.4434(3) 0.230(8) Uani 1 1 d G U . . .
H13A H 0.657587 0.700667 0.445483 0.276 Uiso 1 1 calc R U . . .
C14A C 0.6080(13) 0.6828(11) 0.4948(4) 0.257(10) Uani 1 1 d . U . . .
C15A C 0.6123(14) 0.6677(11) 0.4789(4) 0.260(10) Uani 1 1 d . U . . .
C16A C 0.5958(11) 0.7026(6) 0.5138(2) 0.277(9) Uani 1 1 d G U . . .
C17A C 0.6524(8) 0.7059(7) 0.5289(3) 0.302(10) Uani 1 1 d G U . . .
H17A H 0.696023 0.692184 0.527122 0.362 Uiso 1 1 calc R U . . .
C18A C 0.6451(9) 0.7292(7) 0.5467(2) 0.307(10) Uani 1 1 d G U . . .
C19A C 0.5813(12) 0.7493(6) 0.5494(2) 0.299(10) Uani 1 1 d DG U . . .
C20A C 0.5247(9) 0.7460(6) 0.5343(3) 0.259(8) Uani 1 1 d G U . . .
C21A C 0.5320(8) 0.7227(6) 0.5165(2) 0.258(9) Uani 1 1 d G U . . .
H21A H 0.493355 0.720428 0.506131 0.310 Uiso 1 1 calc R U . . .
C22A C 0.7064(13) 0.7316(12) 0.5643(3) 0.351(18) Uani 1 1 d . U . . .
H22A H 0.747527 0.716011 0.560132 0.527 Uiso 1 1 calc R U . . .
H22B H 0.720015 0.760407 0.566734 0.527 Uiso 1 1 calc R U . . .
H22C H 0.690310 0.719754 0.577113 0.527 Uiso 1 1 calc R U . . .
C24A C 0.597(3) 0.5244(15) 0.4157(6) 0.46(2) Uani 0.5 1 d D U P . .
H24A H 0.549755 0.534970 0.409833 0.555 Uiso 0.5 1 calc R U P . .
C25A C 0.652(5) 0.528(2) 0.3996(8) 0.56(4) Uani 0.5 1 d D U P . .
H25A H 0.634506 0.512613 0.386992 0.839 Uiso 0.5 1 calc R U P . .
H25B H 0.658614 0.556721 0.396141 0.839 Uiso 0.5 1 calc R U P . .
H25C H 0.696897 0.515829 0.405278 0.839 Uiso 0.5 1 calc R U P . .
C26A C 0.591(5) 0.4788(13) 0.4224(10) 0.47(2) Uani 0.5 1 d D U P . .
H26A H 0.635497 0.463449 0.420576 0.569 Uiso 0.5 1 calc R U P . .
H26B H 0.550738 0.464767 0.414444 0.569 Uiso 0.5 1 calc R U P . .
C27A C 0.577(5) 0.483(2) 0.4458(10) 0.47(4) Uani 0.5 1 d D U P . .
H27A H 0.572553 0.455844 0.451887 0.700 Uiso 0.5 1 calc R U P . .
H27B H 0.617619 0.497689 0.453115 0.700 Uiso 0.5 1 calc R U P . .
H27C H 0.533616 0.498995 0.447037 0.700 Uiso 0.5 1 calc R U P . .
N2A N 0.3813(4) 0.6394(4) 0.34448(18) 0.152(5) Uani 1 1 d G U . . .
C28A C 0.3413(7) 0.6098(4) 0.33321(16) 0.185(8) Uani 1 1 d G U . . .
H28A H 0.362576 0.593504 0.323135 0.222 Uiso 1 1 calc R U . . .
C29A C 0.2701(7) 0.6040(4) 0.33667(19) 0.193(8) Uani 1 1 d G U . . .
H29A H 0.242695 0.583777 0.328967 0.231 Uiso 1 1 calc R U . . .
C30A C 0.2389(4) 0.6278(5) 0.3514(2) 0.192(8) Uani 1 1 d G U . . .
H30A H 0.190228 0.623861 0.353774 0.230 Uiso 1 1 calc R U . . .
C31A C 0.2789(7) 0.6574(4) 0.36268(16) 0.154(6) Uani 1 1 d G U . . .
C32A C 0.3502(7) 0.6632(4) 0.35921(17) 0.162(6) Uani 1 1 d G U . . .
H32A H 0.377522 0.683402 0.366917 0.194 Uiso 1 1 calc R U . . .
C33A C 0.2501(10) 0.6815(7) 0.3781(3) 0.155(6) Uani 1 1 d . U . . .
C34A C 0.2273(9) 0.7013(8) 0.3916(3) 0.169(7) Uani 1 1 d . U . . .
C35A C 0.1983(8) 0.7210(5) 0.40854(18) 0.196(7) Uani 1 1 d G U . . .
C36A C 0.1368(8) 0.7446(6) 0.40594(16) 0.248(10) Uani 1 1 d G U . . .
H36A H 0.113407 0.748213 0.392452 0.298 Uiso 1 1 calc R U . . .
C37A C 0.1095(8) 0.7631(6) 0.4231(2) 0.286(10) Uani 1 1 d G U . . .
C38A C 0.1438(9) 0.7579(6) 0.44280(19) 0.248(10) Uani 1 1 d G U . . .
H38A H 0.125160 0.770543 0.454512 0.297 Uiso 1 1 calc R U . . .
C39A C 0.2053(8) 0.7342(6) 0.44541(16) 0.226(8) Uani 1 1 d G U . . .
C40A C 0.2326(6) 0.7157(5) 0.4283(2) 0.199(8) Uani 1 1 d G U . . .
H40A H 0.274650 0.699548 0.430061 0.239 Uiso 1 1 calc R U . . .
C41A C 0.2362(10) 0.7319(7) 0.4668(3) 0.220(9) Uani 1 1 d D U . . .
C42A C 0.2653(10) 0.7275(8) 0.4835(3) 0.218(9) Uani 1 1 d D U . . .
C43A C 0.2965(8) 0.7193(6) 0.50340(16) 0.216(8) Uani 1 1 d G U . . .
C44A C 0.2693(7) 0.6895(5) 0.5161(2) 0.233(9) Uani 1 1 d G U . . .
H44A H 0.230269 0.672911 0.510889 0.279 Uiso 1 1 calc R U . . .
C45A C 0.2993(9) 0.6839(5) 0.5363(2) 0.242(9) Uani 1 1 d G U . . .
C46A C 0.3565(9) 0.7081(6) 0.54382(16) 0.249(8) Uani 1 1 d G U . . .
C47A C 0.3836(7) 0.7380(6) 0.5312(2) 0.236(8) Uani 1 1 d G U . . .
C48A C 0.3536(8) 0.7436(5) 0.5110(2) 0.214(8) Uani 1 1 d G U . . .
H48A H 0.372151 0.764009 0.502308 0.257 Uiso 1 1 calc R U . . .
C49A C 0.2688(12) 0.6505(9) 0.5509(3) 0.273(12) Uani 1 1 d . U . . .
H49A H 0.228958 0.636039 0.543423 0.410 Uiso 1 1 calc R U . . .
H49B H 0.306307 0.630649 0.555282 0.410 Uiso 1 1 calc R U . . .
H49C H 0.252155 0.664015 0.563261 0.410 Uiso 1 1 calc R U . . .
C50A C 0.4471(19) 0.6673(13) 0.5652(4) 0.334(18) Uani 1 1 d . U . . .
H50A H 0.469275 0.665665 0.579424 0.500 Uiso 1 1 calc R U . . .
H50B H 0.423170 0.641159 0.561507 0.500 Uiso 1 1 calc R U . . .
H50C H 0.483839 0.672536 0.555538 0.500 Uiso 1 1 calc R U . . .
C51A C 0.022(2) 0.7958(14) 0.4008(5) 0.400(19) Uani 0.5 1 d D U P . .
H51A H 0.047054 0.781928 0.389610 0.480 Uiso 0.5 1 calc R U P . .
C52A C -0.055(2) 0.781(2) 0.4013(8) 0.45(3) Uani 0.5 1 d D U P . .
H52A H -0.081223 0.787655 0.387928 0.676 Uiso 0.5 1 calc R U P . .
H52B H -0.055825 0.751617 0.403764 0.676 Uiso 0.5 1 calc R U P . .
H52C H -0.077245 0.795682 0.412496 0.676 Uiso 0.5 1 calc R U P . .
C53A C 0.030(3) 0.8425(14) 0.4003(8) 0.43(2) Uani 0.5 1 d D U P . .
H53A H 0.054244 0.852366 0.413492 0.516 Uiso 0.5 1 calc R U P . .
H53B H -0.017859 0.855521 0.398547 0.516 Uiso 0.5 1 calc R U P . .
C54A C 0.073(4) 0.8545(19) 0.3819(9) 0.45(3) Uani 0.5 1 d D U P . .
H54A H 0.078451 0.884504 0.381459 0.668 Uiso 0.5 1 calc R U P . .
H54B H 0.120510 0.841701 0.383748 0.668 Uiso 0.5 1 calc R U P . .
H54C H 0.048606 0.844847 0.368845 0.668 Uiso 0.5 1 calc R U P . .
N3A N 0.3287(6) 0.8792(4) 0.34437(19) 0.160(5) Uani 1 1 d G U . . .
C55A C 0.3052(5) 0.9147(5) 0.33389(15) 0.172(7) Uani 1 1 d G U . . .
H55A H 0.271259 0.912840 0.322212 0.207 Uiso 1 1 calc R U . . .
C56A C 0.3313(8) 0.9530(4) 0.3405(2) 0.188(8) Uani 1 1 d G U . . .
H56A H 0.315182 0.977246 0.333349 0.226 Uiso 1 1 calc R U . . .
C57A C 0.3809(8) 0.9558(4) 0.3576(2) 0.206(8) Uani 1 1 d G U . . .
H57A H 0.398751 0.981903 0.362121 0.248 Uiso 1 1 calc R U . . .
C58A C 0.4045(6) 0.9203(5) 0.36807(16) 0.183(8) Uani 1 1 d G U . . .
C59A C 0.3784(7) 0.8820(4) 0.36146(18) 0.167(7) Uani 1 1 d G U . . .
H59A H 0.394475 0.857747 0.368619 0.200 Uiso 1 1 calc R U . . .
C60A C 0.4503(12) 0.9230(8) 0.3852(3) 0.190(8) Uani 1 1 d D U . . .
C61A C 0.4898(13) 0.9201(8) 0.4002(3) 0.210(9) Uani 1 1 d D U . . .
C62A C 0.5392(10) 0.9188(6) 0.4195(2) 0.244(9) Uani 1 1 d G U . . .
C63A C 0.6085(11) 0.9338(6) 0.4201(2) 0.269(10) Uani 1 1 d G U . . .
H63A H 0.626378 0.944641 0.407878 0.323 Uiso 1 1 calc R U . . .
C64A C 0.6517(8) 0.9328(6) 0.4386(3) 0.289(10) Uani 1 1 d G U . . .
C65A C 0.6256(10) 0.9169(7) 0.4566(2) 0.290(11) Uani 1 1 d G U . . .
H65A H 0.655063 0.916277 0.469222 0.349 Uiso 1 1 calc R U . . .
C66A C 0.5563(11) 0.9020(6) 0.4560(2) 0.267(10) Uani 1 1 d G U . . .
C67A C 0.5131(8) 0.9029(6) 0.4375(3) 0.249(10) Uani 1 1 d G U . . .
H67A H 0.465770 0.892728 0.437043 0.299 Uiso 1 1 calc R U . . .
C68A C 0.5306(14) 0.8865(9) 0.4730(4) 0.283(11) Uani 1 1 d D U . . .
C69A C 0.5042(13) 0.8756(10) 0.4880(4) 0.276(10) Uani 1 1 d D U . . .
C70A C 0.4660(10) 0.8628(8) 0.5080(2) 0.279(10) Uani 1 1 d G U . . .
C71A C 0.4214(13) 0.8884(6) 0.5183(3) 0.301(10) Uani 1 1 d G U . . .
H71A H 0.412924 0.915850 0.513604 0.361 Uiso 1 1 calc R U . . .
C72A C 0.3892(9) 0.8740(8) 0.5356(3) 0.296(10) Uani 1 1 d DG U . . .
C73A C 0.4015(9) 0.8338(9) 0.5425(2) 0.271(9) Uani 1 1 d G U . . .
C74A C 0.4461(11) 0.8082(6) 0.5322(3) 0.252(7) Uani 1 1 d G U . . .
C75A C 0.4784(8) 0.8227(7) 0.5149(3) 0.249(9) Uani 1 1 d G U . . .
H75A H 0.508866 0.805127 0.507835 0.299 Uiso 1 1 calc R U . . .
C76A C 0.3372(18) 0.9005(11) 0.5470(5) 0.371(17) Uani 1 1 d D U . . .
H76A H 0.320395 0.884847 0.558694 0.557 Uiso 1 1 calc R U . . .
H76B H 0.361529 0.925519 0.552342 0.557 Uiso 1 1 calc R U . . .
H76C H 0.296453 0.908150 0.537395 0.557 Uiso 1 1 calc R U . . .
C77A C 0.3998(14) 0.8276(11) 0.5783(3) 0.339(18) Uani 1 1 d . U . . .
H77A H 0.374047 0.815656 0.589467 0.508 Uiso 1 1 calc R U . . .
H77B H 0.448697 0.817025 0.579238 0.508 Uiso 1 1 calc R U . . .
H77C H 0.400832 0.857695 0.579722 0.508 Uiso 1 1 calc R U . . .
C78A C 0.763(2) 0.9875(12) 0.4428(8) 0.421(19) Uani 0.5 1 d D U P . .
H78A H 0.755260 1.010881 0.432811 0.505 Uiso 0.5 1 calc R U P . .
C79A C 0.739(3) 0.999(2) 0.4646(9) 0.43(3) Uani 0.5 1 d D U P . .
H79A H 0.764450 1.023571 0.469709 0.647 Uiso 0.5 1 calc R U P . .
H79B H 0.687837 1.003724 0.463647 0.647 Uiso 0.5 1 calc R U P . .
H79C H 0.750764 0.975873 0.474254 0.647 Uiso 0.5 1 calc R U P . .
C80A C 0.842(2) 0.976(2) 0.4467(12) 0.43(2) Uani 0.5 1 d D U P . .
H80A H 0.871816 0.996465 0.440151 0.514 Uiso 0.5 1 calc R U P . .
H80B H 0.855920 0.975246 0.461834 0.514 Uiso 0.5 1 calc R U P . .
C81A C 0.851(3) 0.933(2) 0.4371(12) 0.43(3) Uani 0.5 1 d D U P . .
H81A H 0.901426 0.924830 0.439264 0.647 Uiso 0.5 1 calc R U P . .
H81B H 0.821509 0.913121 0.443704 0.647 Uiso 0.5 1 calc R U P . .
H81C H 0.837338 0.934251 0.422111 0.647 Uiso 0.5 1 calc R U P . .
C82A C 0.4517(13) 0.7627(11) 0.5399(3) 0.254(7) Uani 1 1 d . U . . .
H82A H 0.452071 0.763065 0.555412 0.304 Uiso 1 1 calc R U . . .
O1B O 0.5912(6) 0.7643(5) 0.44584(18) 0.181(5) Uani 1 1 d . U . . .
N2B N 0.7386(10) 0.8288(6) 0.2463(2) 0.167(6) Uani 1 1 d . U . . .
O2B O 0.5819(9) 1.0088(6) 0.3255(3) 0.274(8) Uani 1 1 d D U . . .
O3B O 0.4034(6) 0.7007(4) 0.43940(15) 0.170(5) Uani 1 1 d . U . . .
O4B O 0.7958(9) 0.5994(7) 0.3317(3) 0.250(7) Uani 1 1 d D U . . .
O5B O 0.3963(6) 0.8265(4) 0.44005(15) 0.170(5) Uani 1 1 d . U . . .
O6B O 0.0723(7) 0.6954(6) 0.3047(2) 0.240(7) Uani 1 1 d D U . . .
N1B N 0.2889(7) 0.8629(4) 0.23143(16) 0.184(6) Uani 1 1 d G U . . .
C1B C 0.2292(7) 0.8883(5) 0.22946(16) 0.230(9) Uani 1 1 d G U . . .
H1B H 0.197170 0.886703 0.217331 0.276 Uiso 1 1 calc R U . . .
C2B C 0.2164(6) 0.9159(5) 0.2452(2) 0.229(9) Uani 1 1 d G U . . .
H2B H 0.175629 0.933178 0.243874 0.275 Uiso 1 1 calc R U . . .
C3B C 0.2633(8) 0.9182(4) 0.26297(19) 0.207(8) Uani 1 1 d G U . . .
H3B H 0.254527 0.937030 0.273743 0.248 Uiso 1 1 calc R U . . .
C4B C 0.3229(7) 0.8928(5) 0.26494(16) 0.168(7) Uani 1 1 d G U . . .
C5B C 0.3357(6) 0.8652(4) 0.2492(2) 0.166(7) Uani 1 1 d G U . . .
H5B H 0.376511 0.847933 0.250528 0.200 Uiso 1 1 calc R U . . .
C6B C 0.3772(10) 0.8987(7) 0.2815(3) 0.165(7) Uani 1 1 d . U . . .
C7B C 0.4194(10) 0.9058(7) 0.2950(3) 0.149(6) Uani 1 1 d . U . . .
C8B C 0.4735(5) 0.9166(5) 0.31045(15) 0.145(6) Uani 1 1 d G U . . .
C9B C 0.4998(7) 0.9567(4) 0.31071(17) 0.165(7) Uani 1 1 d G U . . .
H9B H 0.481241 0.976074 0.300663 0.198 Uiso 1 1 calc R U . . .
C10B C 0.5533(7) 0.9683(4) 0.3257(2) 0.196(7) Uani 1 1 d G U . . .
C11B C 0.5805(6) 0.9399(5) 0.34036(16) 0.164(7) Uani 1 1 d G U . . .
H11B H 0.617047 0.947839 0.350582 0.197 Uiso 1 1 calc R U . . .
C12B C 0.5542(6) 0.8999(4) 0.34010(15) 0.148(6) Uani 1 1 d G U . . .
C13B C 0.5007(6) 0.8882(4) 0.32515(19) 0.146(6) Uani 1 1 d G U . . .
H13B H 0.482756 0.860883 0.324974 0.175 Uiso 1 1 calc R U . . .
C14B C 0.5808(9) 0.8717(7) 0.3566(3) 0.138(6) Uani 1 1 d . U . . .
C15B C 0.5940(9) 0.8524(7) 0.3711(3) 0.148(6) Uani 1 1 d . U . . .
C16B C 0.5962(7) 0.8320(4) 0.39107(14) 0.147(6) Uani 1 1 d G U . . .
C17B C 0.6555(5) 0.8307(4) 0.40533(19) 0.167(7) Uani 1 1 d G U . . .
H17B H 0.697924 0.844636 0.402396 0.201 Uiso 1 1 calc R U . . .
C18B C 0.6527(6) 0.8092(5) 0.42389(16) 0.161(6) Uani 1 1 d G U . . .
C19B C 0.5906(7) 0.7889(4) 0.42819(14) 0.159(6) Uani 1 1 d G U . . .
C20B C 0.5313(6) 0.7901(4) 0.41393(18) 0.137(5) Uani 1 1 d G U . . .
C21B C 0.5340(5) 0.8117(4) 0.39537(15) 0.135(6) Uani 1 1 d G U . . .
H21B H 0.493494 0.812493 0.385624 0.162 Uiso 1 1 calc R U . . .
C22B C 0.7217(9) 0.8065(8) 0.4383(3) 0.216(10) Uani 1 1 d . U . . .
H22D H 0.712855 0.790671 0.450781 0.324 Uiso 1 1 calc R U . . .
H22E H 0.758758 0.792864 0.430950 0.324 Uiso 1 1 calc R U . . .
H22F H 0.737550 0.834356 0.442364 0.324 Uiso 1 1 calc R U . . .
C23B C 0.5747(10) 0.7888(8) 0.4643(3) 0.203(9) Uani 1 1 d . U . . .
H23D H 0.575499 0.770817 0.476552 0.305 Uiso 1 1 calc R U . . .
H23E H 0.610354 0.810632 0.466806 0.305 Uiso 1 1 calc R U . . .
H23F H 0.527366 0.801216 0.461814 0.305 Uiso 1 1 calc R U . . .
O1A O 0.5728(9) 0.7719(8) 0.5678(2) 0.307(10) Uani 1 1 d D U . . .
C24B C 0.634(2) 1.0260(13) 0.3404(5) 0.316(17) Uani 0.5 1 d D U P . .
H24B H 0.627170 1.016955 0.354972 0.379 Uiso 0.5 1 calc R U P . .
C25B C 0.708(2) 1.0139(19) 0.3334(11) 0.41(3) Uani 0.5 1 d D U P . .
H25D H 0.745338 1.025105 0.343289 0.610 Uiso 0.5 1 calc R U P . .
H25E H 0.711972 0.983771 0.333094 0.610 Uiso 0.5 1 calc R U P . .
H25F H 0.713392 1.025014 0.319524 0.610 Uiso 0.5 1 calc R U P . .
C26B C 0.630(3) 1.0733(12) 0.3379(8) 0.34(2) Uani 0.5 1 d D U P . .
H26C H 0.677331 1.086133 0.339786 0.409 Uiso 0.5 1 calc R U P . .
H26D H 0.598434 1.085690 0.347885 0.409 Uiso 0.5 1 calc R U P . .
C27B C 0.597(3) 1.0781(18) 0.3152(9) 0.36(3) Uani 0.5 1 d D U P . .
H27D H 0.591641 1.107442 0.311800 0.539 Uiso 0.5 1 calc R U P . .
H27E H 0.628425 1.065180 0.305674 0.539 Uiso 0.5 1 calc R U P . .
H27F H 0.550190 1.064740 0.313705 0.539 Uiso 0.5 1 calc R U P . .
C28B C 0.8018(12) 0.8468(8) 0.2486(3) 0.189(8) Uani 1 1 d . U . . .
H28B H 0.817783 0.866393 0.239036 0.227 Uiso 1 1 calc R U . . .
C29B C 0.8443(11) 0.8334(8) 0.2673(3) 0.191(8) Uani 1 1 d . U . . .
H29B H 0.891432 0.843942 0.269262 0.230 Uiso 1 1 calc R U . . .
C30B C 0.8239(12) 0.8080(8) 0.2817(3) 0.189(8) Uani 1 1 d . U . . .
H30B H 0.853335 0.802600 0.294087 0.227 Uiso 1 1 calc R U . . .
C31B C 0.7606(12) 0.7905(8) 0.2781(3) 0.153(6) Uani 1 1 d . U . . .
C32B C 0.7167(10) 0.8033(7) 0.2605(3) 0.152(6) Uani 1 1 d . U . . .
H32B H 0.669367 0.792998 0.258651 0.183 Uiso 1 1 calc R U . . .
C33B C 0.7388(10) 0.7627(8) 0.2920(3) 0.141(6) Uani 1 1 d . U . . .
C34B C 0.7253(9) 0.7340(9) 0.3024(3) 0.134(6) Uani 1 1 d . U . . .
C35B C 0.7107(10) 0.7003(7) 0.3164(3) 0.131(5) Uani 1 1 d . U . . .
C36B C 0.7594(12) 0.6675(8) 0.3177(3) 0.179(7) Uani 1 1 d . U . . .
H36B H 0.800734 0.668588 0.310175 0.215 Uiso 1 1 calc R U . . .
C37B C 0.7466(14) 0.6323(10) 0.3303(3) 0.194(7) Uani 1 1 d . U . . .
C38B C 0.6918(11) 0.6321(8) 0.3425(3) 0.179(7) Uani 1 1 d . U . . .
H38B H 0.690812 0.610481 0.352377 0.214 Uiso 1 1 calc R U . . .
C39B C 0.6390(12) 0.6593(8) 0.3420(2) 0.149(6) Uani 1 1 d . U . . .
C40B C 0.6532(9) 0.6977(6) 0.3294(2) 0.141(5) Uani 1 1 d . U . . .
H40B H 0.622637 0.720785 0.330315 0.170 Uiso 1 1 calc R U . . .
C41B C 0.5763(10) 0.6606(6) 0.3545(3) 0.143(6) Uani 1 1 d . U . . .
C42B C 0.5375(10) 0.6629(6) 0.3672(3) 0.137(6) Uani 1 1 d . U . . .
C43B C 0.5078(5) 0.6709(5) 0.38622(14) 0.148(6) Uani 1 1 d G U . . .
C44B C 0.4744(7) 0.6399(4) 0.3967(2) 0.164(6) Uani 1 1 d G U . . .
H44B H 0.474114 0.612495 0.391574 0.196 Uiso 1 1 calc R U . . .
C45B C 0.4414(6) 0.6491(4) 0.41468(19) 0.172(6) Uani 1 1 d G U . . .
C46B C 0.4418(6) 0.6893(5) 0.42218(14) 0.154(6) Uani 1 1 d G U . . .
C47B C 0.4752(6) 0.7203(4) 0.41170(19) 0.142(5) Uani 1 1 d G U . . .
C48B C 0.5082(5) 0.7111(4) 0.39372(17) 0.140(6) Uani 1 1 d G U . . .
H48B H 0.531012 0.732288 0.386553 0.168 Uiso 1 1 calc R U . . .
C49B C 0.4021(13) 0.6147(8) 0.4248(3) 0.244(10) Uani 1 1 d . U . . .
H49D H 0.381468 0.625279 0.437207 0.366 Uiso 1 1 calc R U . . .
H49E H 0.364013 0.604340 0.414902 0.366 Uiso 1 1 calc R U . . .
H49F H 0.435383 0.592359 0.428713 0.366 Uiso 1 1 calc R U . . .
C50B C 0.4466(10) 0.6968(8) 0.4594(2) 0.207(10) Uani 1 1 d . U . . .
H50D H 0.418057 0.705021 0.470803 0.310 Uiso 1 1 calc R U . . .
H50E H 0.462077 0.668189 0.461431 0.310 Uiso 1 1 calc R U . . .
H50F H 0.488474 0.714760 0.459336 0.310 Uiso 1 1 calc R U . . .
C51B C 0.782(2) 0.5594(10) 0.3398(7) 0.282(15) Uani 0.5 1 d D U P . .
H51B H 0.767617 0.562127 0.354320 0.338 Uiso 0.5 1 calc R U P . .
C52B C 0.720(2) 0.5408(14) 0.3258(10) 0.37(3) Uani 0.5 1 d D U P . .
H52D H 0.708841 0.513254 0.330821 0.550 Uiso 0.5 1 calc R U P . .
H52E H 0.677858 0.558516 0.326169 0.550 Uiso 0.5 1 calc R U P . .
H52F H 0.733447 0.538909 0.311432 0.550 Uiso 0.5 1 calc R U P . .
C53B C 0.848(2) 0.5317(13) 0.3399(8) 0.304(19) Uani 0.5 1 d D U P . .
H53C H 0.834355 0.502797 0.336821 0.364 Uiso 0.5 1 calc R U P . .
H53D H 0.876045 0.532840 0.353539 0.364 Uiso 0.5 1 calc R U P . .
C54B C 0.892(3) 0.550(2) 0.3224(10) 0.35(3) Uani 0.5 1 d D U P . .
H54D H 0.935420 0.533345 0.321494 0.520 Uiso 0.5 1 calc R U P . .
H54E H 0.863263 0.548461 0.309022 0.520 Uiso 0.5 1 calc R U P . .
H54F H 0.904688 0.578313 0.325633 0.520 Uiso 0.5 1 calc R U P . .
N3B N 0.4536(5) 0.6234(5) 0.23396(16) 0.169(6) Uani 1 1 d G U . . .
C55B C 0.4464(6) 0.5807(5) 0.23346(17) 0.197(8) Uani 1 1 d G U . . .
H55B H 0.467738 0.565182 0.223118 0.236 Uiso 1 1 calc R U . . .
C56B C 0.4081(8) 0.5609(4) 0.2481(2) 0.209(8) Uani 1 1 d G U . . .
H56B H 0.403221 0.531772 0.247736 0.251 Uiso 1 1 calc R U . . .
C57B C 0.3770(7) 0.5837(5) 0.26321(18) 0.202(8) Uani 1 1 d G U . . .
H57B H 0.350765 0.570107 0.273206 0.242 Uiso 1 1 calc R U . . .
C58B C 0.3841(6) 0.6263(5) 0.26372(16) 0.152(6) Uani 1 1 d G U . . .
C59B C 0.4224(6) 0.6461(4) 0.2491(2) 0.157(6) Uani 1 1 d G U . . .
H59B H 0.427343 0.675263 0.249438 0.189 Uiso 1 1 calc R U . . .
C60B C 0.3442(10) 0.6499(7) 0.2772(3) 0.143(6) Uani 1 1 d . U . . .
C61B C 0.3088(11) 0.6699(7) 0.2882(3) 0.142(6) Uani 1 1 d . U . . .
C62B C 0.2615(7) 0.6910(4) 0.30020(16) 0.136(6) Uani 1 1 d G U . . .
C63B C 0.1885(7) 0.6850(4) 0.29672(16) 0.167(7) Uani 1 1 d G U . . .
H63B H 0.170196 0.666995 0.285950 0.200 Uiso 1 1 calc R U . . .
C64B C 0.1421(5) 0.7053(5) 0.3090(2) 0.188(7) Uani 1 1 d G U . . .
C65B C 0.1688(6) 0.7316(4) 0.32476(17) 0.172(7) Uani 1 1 d G U . . .
H65B H 0.137187 0.745456 0.333159 0.207 Uiso 1 1 calc R U . . .
C66B C 0.2419(7) 0.7376(3) 0.32824(14) 0.130(5) Uani 1 1 d G U . . .
C67B C 0.2882(5) 0.7173(4) 0.31596(17) 0.131(5) Uani 1 1 d G U . . .
H67B H 0.338124 0.721351 0.318332 0.157 Uiso 1 1 calc R U . . .
C68B C 0.2636(9) 0.7642(6) 0.3455(2) 0.135(5) Uani 1 1 d . U . . .
H68B H 0.213312 0.771912 0.347582 0.162 Uiso 1 1 calc R U . . .
C69B C 0.2868(8) 0.7860(6) 0.3597(3) 0.131(5) Uani 1 1 d . U . . .
C70B C 0.3114(6) 0.7951(4) 0.38054(13) 0.157(6) Uani 1 1 d G U . . .
C71B C 0.2789(6) 0.8256(4) 0.39164(18) 0.163(6) Uani 1 1 d G U . . .
H71B H 0.238115 0.839528 0.385537 0.196 Uiso 1 1 calc R U . . .
C72B C 0.3062(7) 0.8357(4) 0.41167(18) 0.159(6) Uani 1 1 d G U . . .
C73B C 0.3660(7) 0.8153(4) 0.42060(13) 0.162(6) Uani 1 1 d G U . . .
C74B C 0.3984(5) 0.7848(4) 0.40950(18) 0.146(5) Uani 1 1 d G U . . .
C75B C 0.3711(6) 0.7747(4) 0.38947(18) 0.152(6) Uani 1 1 d G U . . .
H75B H 0.393233 0.753904 0.381887 0.183 Uiso 1 1 calc R U . . .
C76B C 0.2679(11) 0.8688(8) 0.4245(3) 0.230(10) Uani 1 1 d . U . . .
H76D H 0.293824 0.872213 0.438179 0.346 Uiso 1 1 calc R U . . .
H76E H 0.266678 0.895153 0.417039 0.346 Uiso 1 1 calc R U . . .
H76F H 0.219070 0.859803 0.426291 0.346 Uiso 1 1 calc R U . . .
C77B C 0.3622(10) 0.8062(8) 0.4574(2) 0.205(10) Uani 1 1 d . U . . .
H77D H 0.385852 0.815279 0.470743 0.308 Uiso 1 1 calc R U . . .
H77E H 0.311742 0.813785 0.456787 0.308 Uiso 1 1 calc R U . . .
H77F H 0.366636 0.776255 0.456190 0.308 Uiso 1 1 calc R U . . .
C78B C 0.0198(14) 0.7138(11) 0.3169(5) 0.245(13) Uani 0.5 1 d D U P . .
H78B H 0.033133 0.741624 0.322596 0.294 Uiso 0.5 1 calc R U P . .
C79B C -0.0496(14) 0.7129(14) 0.3028(5) 0.247(18) Uani 0.5 1 d D U P . .
H79D H -0.087985 0.725093 0.310122 0.371 Uiso 0.5 1 calc R U P . .
H79E H -0.043430 0.728652 0.290061 0.371 Uiso 0.5 1 calc R U P . .
H79F H -0.061679 0.684293 0.299085 0.371 Uiso 0.5 1 calc R U P . .
C80B C 0.009(2) 0.6809(12) 0.3335(5) 0.280(16) Uani 0.5 1 d D U P . .
H80C H -0.022624 0.658852 0.327396 0.336 Uiso 0.5 1 calc R U P . .
H80D H 0.055270 0.668348 0.338205 0.336 Uiso 0.5 1 calc R U P . .
C81B C -0.024(3) 0.7001(19) 0.3517(6) 0.34(3) Uani 0.5 1 d D U P . .
H81D H -0.030776 0.678890 0.362223 0.512 Uiso 0.5 1 calc R U P . .
H81E H 0.007588 0.721637 0.357805 0.512 Uiso 0.5 1 calc R U P . .
H81F H -0.070152 0.712159 0.347017 0.512 Uiso 0.5 1 calc R U P . .
C82B C 0.4688(9) 0.7648(7) 0.4191(2) 0.146(5) Uani 1 1 d . U . . .
H82B H 0.467366 0.764499 0.434572 0.175 Uiso 1 1 calc R U . . .
C1C C 0.1975(13) 0.7917(9) 0.2024(3) 0.204(8) Uani 1 1 d . U . . .
H1C H 0.185614 0.811597 0.212395 0.244 Uiso 1 1 calc R U . . .
N1C N 0.2584(8) 0.7925(6) 0.1934(2) 0.169(6) Uani 1 1 d . U . . .
O1C O 0.3462(17) 0.5637(10) 0.1115(3) 0.424(13) Uani 1 1 d D U . . .
C2C C 0.1505(12) 0.7581(9) 0.1957(3) 0.204(8) Uani 1 1 d . U . . .
H2C H 0.107525 0.753798 0.202163 0.244 Uiso 1 1 calc R U . . .
O2C O 0.4047(9) 0.7947(8) -0.0156(2) 0.305(9) Uani 1 1 d . U . . .
C3C C 0.1688(12) 0.7316(9) 0.1795(3) 0.199(8) Uani 1 1 d . U . . .
H3C H 0.138416 0.709888 0.174462 0.239 Uiso 1 1 calc R U . . .
N3C N 0.5858(8) 0.6416(7) 0.2047(3) 0.174(7) Uani 1 1 d . U . . .
O3C O 0.6131(9) 0.8383(7) -0.0059(2) 0.268(8) Uani 1 1 d . U . . .
O4C O 0.2633(10) 0.9621(9) 0.1141(3) 0.355(11) Uani 1 1 d D U . . .
C4C C 0.2346(15) 0.7394(10) 0.1713(4) 0.194(7) Uani 1 1 d . U . . .
O5C O 0.5767(8) 0.7192(6) -0.01155(18) 0.214(7) Uani 1 1 d . U . . .
C5C C 0.2802(12) 0.7689(9) 0.1791(3) 0.180(7) Uani 1 1 d . U . . .
H5C H 0.326196 0.772073 0.174291 0.215 Uiso 1 1 calc R U . . .
O6C O 0.9245(10) 0.7973(9) 0.1351(3) 0.372(11) Uani 1 1 d D U . . .
C6C C 0.2582(12) 0.7102(10) 0.1551(4) 0.203(8) Uani 1 1 d . U . . .
C7C C 0.2747(14) 0.6920(10) 0.1412(4) 0.225(9) Uani 1 1 d . U . . .
C8C C 0.2985(9) 0.6661(6) 0.1253(2) 0.249(9) Uani 1 1 d G U . . .
C9C C 0.3067(11) 0.6235(6) 0.1264(2) 0.328(12) Uani 1 1 d DG U . . .
H9C H 0.296980 0.609252 0.138709 0.394 Uiso 1 1 calc R U . . .
C10C C 0.3290(11) 0.6019(6) 0.1095(3) 0.357(12) Uani 1 1 d G U . . .
C11C C 0.3431(10) 0.6228(7) 0.0914(2) 0.307(11) Uani 1 1 d DG U . . .
H11C H 0.358390 0.607982 0.079840 0.368 Uiso 1 1 calc R U . . .
C12C C 0.3350(9) 0.6653(7) 0.0903(2) 0.249(9) Uani 1 1 d G U . . .
C13C C 0.3127(9) 0.6869(6) 0.1072(3) 0.240(9) Uani 1 1 d G U . . .
H13C H 0.307119 0.715999 0.106444 0.288 Uiso 1 1 calc R U . . .
C14C C 0.3510(13) 0.6847(9) 0.0720(4) 0.227(9) Uani 1 1 d D U . . .
C15C C 0.3631(12) 0.6994(9) 0.0560(4) 0.230(9) Uani 1 1 d D U . . .
C16C C 0.3751(11) 0.7211(5) 0.0363(2) 0.245(9) Uani 1 1 d G U . . .
C17C C 0.3186(8) 0.7276(7) 0.0214(3) 0.283(10) Uani 1 1 d G U . . .
H17C H 0.273368 0.715815 0.023192 0.340 Uiso 1 1 calc R U . . .
C18C C 0.3284(9) 0.7514(7) 0.0039(3) 0.292(10) Uani 1 1 d G U . . .
C19C C 0.3946(12) 0.7687(6) 0.0013(2) 0.282(9) Uani 1 1 d G U . . .
C20C C 0.4511(8) 0.7622(6) 0.0162(3) 0.241(8) Uani 1 1 d G U . . .
C21C C 0.4413(8) 0.7384(6) 0.0337(2) 0.236(9) Uani 1 1 d G U . . .
H21C H 0.479838 0.733969 0.043856 0.283 Uiso 1 1 calc R U . . .
C22C C 0.2620(13) 0.7527(11) -0.0113(3) 0.344(17) Uani 1 1 d . U . . .
H22G H 0.223175 0.737895 -0.005303 0.516 Uiso 1 1 calc R U . . .
H22H H 0.247977 0.781406 -0.013903 0.516 Uiso 1 1 calc R U . . .
H22I H 0.272396 0.739603 -0.024417 0.516 Uiso 1 1 calc R U . . .
C23C C 0.413(2) 0.7641(14) -0.0341(5) 0.47(2) Uani 1 1 d . U . . .
H23G H 0.420529 0.779758 -0.046765 0.698 Uiso 1 1 calc R U . . .
H23H H 0.454256 0.746125 -0.030713 0.698 Uiso 1 1 calc R U . . .
H23I H 0.370029 0.747311 -0.036400 0.698 Uiso 1 1 calc R U . . .
C24C C 0.336(3) 0.5283(13) 0.1237(8) 0.45(2) Uani 0.5 1 d D U P . .
H24C H 0.343432 0.502282 0.115973 0.543 Uiso 0.5 1 calc R U P . .
C25C C 0.384(3) 0.531(2) 0.1439(8) 0.43(3) Uani 0.5 1 d D U P . .
H25G H 0.376723 0.506691 0.152425 0.644 Uiso 0.5 1 calc R U P . .
H25H H 0.433615 0.532371 0.140531 0.644 Uiso 0.5 1 calc R U P . .
H25I H 0.372045 0.555896 0.151530 0.644 Uiso 0.5 1 calc R U P . .
C26C C 0.256(3) 0.535(3) 0.1273(11) 0.47(2) Uani 0.5 1 d D U P . .
H26E H 0.251149 0.544640 0.141670 0.559 Uiso 0.5 1 calc R U P . .
H26F H 0.229615 0.508578 0.125229 0.559 Uiso 0.5 1 calc R U P . .
C27C C 0.228(4) 0.567(3) 0.1112(14) 0.49(4) Uani 0.5 1 d D U P . .
H27G H 0.177688 0.572637 0.112770 0.741 Uiso 0.5 1 calc R U P . .
H27H H 0.255254 0.592942 0.113466 0.741 Uiso 0.5 1 calc R U P . .
H27I H 0.233836 0.557074 0.097114 0.741 Uiso 0.5 1 calc R U P . .
N2C N 0.6495(6) 0.8817(4) 0.2093(2) 0.162(5) Uani 1 1 d G U . . .
C28C C 0.6719(5) 0.9151(5) 0.22163(15) 0.181(8) Uani 1 1 d G U . . .
H28C H 0.704556 0.911126 0.233477 0.217 Uiso 1 1 calc R U . . .
C29C C 0.6466(7) 0.9544(4) 0.2166(2) 0.190(8) Uani 1 1 d G U . . .
H29C H 0.661968 0.977234 0.225016 0.228 Uiso 1 1 calc R U . . .
C30C C 0.5989(7) 0.9602(4) 0.1993(2) 0.188(7) Uani 1 1 d G U . . .
H30C H 0.581595 0.987045 0.195846 0.226 Uiso 1 1 calc R U . . .
C31C C 0.5764(6) 0.9268(5) 0.18698(16) 0.177(7) Uani 1 1 d G U . . .
C32C C 0.6017(7) 0.8875(4) 0.19201(18) 0.169(7) Uani 1 1 d G U . . .
H32C H 0.586396 0.864642 0.183598 0.203 Uiso 1 1 calc R U . . .
C33C C 0.5268(12) 0.9287(8) 0.1697(3) 0.201(8) Uani 1 1 d D U . . .
C34C C 0.4876(13) 0.9290(9) 0.1543(3) 0.227(9) Uani 1 1 d D U . . .
C35C C 0.4428(10) 0.9326(6) 0.1343(2) 0.249(9) Uani 1 1 d G U . . .
C36C C 0.3733(11) 0.9470(7) 0.1343(2) 0.285(11) Uani 1 1 d G U . . .
H36C H 0.355882 0.956685 0.146813 0.342 Uiso 1 1 calc R U . . .
C37C C 0.3292(8) 0.9471(8) 0.1159(3) 0.302(10) Uani 1 1 d G U . . .
C38C C 0.3547(10) 0.9328(7) 0.0976(2) 0.293(11) Uani 1 1 d G U . . .
H38C H 0.324576 0.932882 0.085022 0.352 Uiso 1 1 calc R U . . .
C39C C 0.4242(11) 0.9185(6) 0.0976(2) 0.272(10) Uani 1 1 d G U . . .
C40C C 0.4683(8) 0.9184(6) 0.1159(3) 0.244(10) Uani 1 1 d G U . . .
H40C H 0.515822 0.908609 0.115921 0.293 Uiso 1 1 calc R U . . .
C41C C 0.4504(14) 0.9056(8) 0.0783(4) 0.283(11) Uani 1 1 d D U . . .
C42C C 0.4782(13) 0.8964(10) 0.0632(4) 0.276(10) Uani 1 1 d D U . . .
C43C C 0.5153(9) 0.8804(8) 0.0449(2) 0.261(9) Uani 1 1 d G U . . .
C44C C 0.5591(12) 0.9069(6) 0.0348(3) 0.284(10) Uani 1 1 d G U . . .
H44C H 0.566836 0.934234 0.039759 0.341 Uiso 1 1 calc R U . . .
C45C C 0.5916(9) 0.8935(8) 0.0174(3) 0.279(9) Uani 1 1 d G U . . .
C46C C 0.5803(9) 0.8535(8) 0.0101(2) 0.250(8) Uani 1 1 d G U . . .
C47C C 0.5365(11) 0.8270(6) 0.0202(3) 0.231(7) Uani 1 1 d G U . . .
C48C C 0.5040(8) 0.8405(7) 0.0376(3) 0.240(9) Uani 1 1 d G U . . .
H48C H 0.474006 0.822348 0.044540 0.288 Uiso 1 1 calc R U . . .
C49C C 0.6475(19) 0.9201(12) 0.0072(4) 0.365(17) Uani 1 1 d . U . . .
H49G H 0.650023 0.947374 0.013776 0.548 Uiso 1 1 calc R U . . .
H49H H 0.694166 0.906748 0.009096 0.548 Uiso 1 1 calc R U . . .
H49I H 0.633577 0.923145 -0.007697 0.548 Uiso 1 1 calc R U . . .
C50C C 0.5797(14) 0.8456(11) -0.0270(3) 0.315(16) Uani 1 1 d . U . . .
H50G H 0.608766 0.832955 -0.037224 0.473 Uiso 1 1 calc R U . . .
H50H H 0.532001 0.833310 -0.028220 0.473 Uiso 1 1 calc R U . . .
H50I H 0.576014 0.875274 -0.029539 0.473 Uiso 1 1 calc R U . . .
C51C C 0.241(2) 0.9729(16) 0.1341(5) 0.374(18) Uani 0.5 1 d D U P . .
H51C H 0.279362 0.965478 0.145179 0.449 Uiso 0.5 1 calc R U P . .
C52C C 0.234(3) 1.0196(14) 0.1323(9) 0.42(3) Uani 0.5 1 d D U P . .
H52G H 0.219045 1.030712 0.145437 0.634 Uiso 0.5 1 calc R U P . .
H52H H 0.280149 1.031659 0.129549 0.634 Uiso 0.5 1 calc R U P . .
H52I H 0.198582 1.026511 0.120948 0.634 Uiso 0.5 1 calc R U P . .
C53C C 0.170(3) 0.9550(19) 0.1391(7) 0.39(2) Uani 0.5 1 d D U P . .
H53E H 0.148205 0.972965 0.149121 0.464 Uiso 0.5 1 calc R U P . .
H53F H 0.177726 0.927391 0.145414 0.464 Uiso 0.5 1 calc R U P . .
C54C C 0.122(3) 0.952(3) 0.1190(9) 0.44(3) Uani 0.5 1 d D U P . .
H54G H 0.076016 0.940110 0.122125 0.655 Uiso 0.5 1 calc R U P . .
H54H H 0.114765 0.979116 0.112864 0.655 Uiso 0.5 1 calc R U P . .
H54I H 0.144203 0.933671 0.109167 0.655 Uiso 0.5 1 calc R U P . .
C55C C 0.6176(14) 0.6129(9) 0.2157(3) 0.191(8) Uani 1 1 d . U . . .
H55C H 0.591873 0.597181 0.225005 0.229 Uiso 1 1 calc R U . . .
C56C C 0.6916(13) 0.6044(9) 0.2138(3) 0.210(8) Uani 1 1 d . U . . .
H56C H 0.717319 0.583515 0.221506 0.252 Uiso 1 1 calc R U . . .
C57C C 0.7222(13) 0.6303(9) 0.1995(3) 0.205(8) Uani 1 1 d . U . . .
H57C H 0.771938 0.627147 0.198446 0.246 Uiso 1 1 calc R U . . .
C58C C 0.6890(13) 0.6595(9) 0.1870(3) 0.172(7) Uani 1 1 d . U . . .
C59C C 0.6202(11) 0.6624(8) 0.1908(3) 0.177(7) Uani 1 1 d . U . . .
H59C H 0.592671 0.681884 0.182664 0.212 Uiso 1 1 calc R U . . .
C60C C 0.7180(12) 0.6811(9) 0.1717(3) 0.185(8) Uani 1 1 d . U . . .
C61C C 0.7484(11) 0.7026(10) 0.1595(3) 0.196(8) Uani 1 1 d . U . . .
C62C C 0.7702(8) 0.7281(5) 0.14259(19) 0.195(7) Uani 1 1 d G U . . .
C63C C 0.8314(8) 0.7513(6) 0.14725(16) 0.263(10) Uani 1 1 d G U . . .
H63C H 0.852202 0.752562 0.161148 0.316 Uiso 1 1 calc R U . . .
C64C C 0.8620(8) 0.7728(6) 0.1316(3) 0.299(10) Uani 1 1 d DG U . . .
C65C C 0.8315(9) 0.7710(6) 0.1112(2) 0.279(11) Uani 1 1 d G U . . .
H65C H 0.852499 0.785625 0.100503 0.335 Uiso 1 1 calc R U . . .
C66C C 0.7704(8) 0.7477(6) 0.10656(15) 0.224(8) Uani 1 1 d G U . . .
C67C C 0.7397(6) 0.7263(5) 0.1222(2) 0.206(8) Uani 1 1 d G U . . .
H67C H 0.697904 0.710391 0.119061 0.248 Uiso 1 1 calc R U . . .
C68C C 0.7385(10) 0.7472(8) 0.0842(3) 0.215(9) Uani 1 1 d D U . . .
C69C C 0.7081(11) 0.7434(8) 0.0680(3) 0.223(9) Uani 1 1 d D U . . .
C70C C 0.6777(7) 0.7381(5) 0.04833(16) 0.192(7) Uani 1 1 d G U . . .
C71C C 0.7010(7) 0.7076(5) 0.0353(2) 0.203(8) Uani 1 1 d G U . . .
H71C H 0.739778 0.690362 0.039980 0.244 Uiso 1 1 calc R U . . .
C72C C 0.6677(8) 0.7025(4) 0.0155(2) 0.199(7) Uani 1 1 d G U . . .
C73C C 0.6110(8) 0.7277(6) 0.00861(16) 0.210(7) Uani 1 1 d G U . . .
C74C C 0.5877(7) 0.7582(5) 0.0216(2) 0.218(7) Uani 1 1 d G U . . .
C75C C 0.6210(8) 0.7633(4) 0.0415(2) 0.208(8) Uani 1 1 d G U . . .
H75C H 0.605036 0.784137 0.050386 0.250 Uiso 1 1 calc R U . . .
C76C C 0.6985(13) 0.6693(9) 0.0009(3) 0.265(12) Uani 1 1 d . U . . .
H76G H 0.670036 0.668993 -0.012547 0.398 Uiso 1 1 calc R U . . .
H76H H 0.747980 0.676178 -0.001373 0.398 Uiso 1 1 calc R U . . .
H76I H 0.696693 0.642113 0.007387 0.398 Uiso 1 1 calc R U . . .
C77C C 0.5347(18) 0.6777(12) -0.0125(4) 0.312(16) Uani 1 1 d . U . . .
H77G H 0.512474 0.673543 -0.026600 0.468 Uiso 1 1 calc R U . . .
H77H H 0.567431 0.654932 -0.008822 0.468 Uiso 1 1 calc R U . . .
H77I H 0.497710 0.678657 -0.002619 0.468 Uiso 1 1 calc R U . . .
C78C C 0.936(2) 0.8254(12) 0.1186(6) 0.408(19) Uani 0.5 1 d D U P . .
H78C H 0.949403 0.810219 0.106019 0.489 Uiso 0.5 1 calc R U P . .
C79C C 0.992(3) 0.8583(18) 0.1250(10) 0.51(3) Uani 0.5 1 d D U P . .
H79G H 0.997920 0.876663 0.113190 0.758 Uiso 0.5 1 calc R U P . .
H79H H 0.976378 0.874344 0.136690 0.758 Uiso 0.5 1 calc R U P . .
H79I H 1.037582 0.844940 0.129204 0.758 Uiso 0.5 1 calc R U P . .
C80C C 0.870(2) 0.8530(18) 0.1133(11) 0.43(2) Uani 0.5 1 d D U P . .
H80E H 0.835252 0.850446 0.123865 0.521 Uiso 0.5 1 calc R U P . .
H80F H 0.847042 0.846359 0.099401 0.521 Uiso 0.5 1 calc R U P . .
C81C C 0.905(4) 0.8968(15) 0.1136(13) 0.46(3) Uani 0.5 1 d D U P . .
H81G H 0.867420 0.917438 0.110412 0.689 Uiso 0.5 1 calc R U P . .
H81H H 0.928060 0.902206 0.127490 0.689 Uiso 0.5 1 calc R U P . .
H81I H 0.939745 0.898155 0.103245 0.689 Uiso 0.5 1 calc R U P . .
C82C C 0.5220(12) 0.7820(10) 0.0123(3) 0.225(7) Uani 1 1 d . U . . .
H82C H 0.524937 0.782496 -0.003080 0.270 Uiso 1 1 calc R U . . .
N1D N 0.6925(9) 0.8542(5) 0.3219(2) 0.149(5) Uani 1 1 d . U . . .
C1D C 0.7541(12) 0.8741(8) 0.3221(3) 0.179(8) Uani 1 1 d . U . . .
H1D H 0.786710 0.870373 0.333993 0.214 Uiso 1 1 calc R U . . .
O1D O 0.3799(6) 0.7823(5) 0.10549(18) 0.196(6) Uani 1 1 d . U . . .
N1 N 0.4849(13) 0.7920(11) 0.2756(4) 0.305(12) Uiso 1 1 d D U . . .
O2D O 0.4136(11) 1.0128(6) 0.2310(3) 0.296(9) Uani 1 1 d D U . . .
C2D C 0.7749(12) 0.8998(8) 0.3067(3) 0.199(8) Uani 1 1 d . U . . .
H2DA H 0.821131 0.911697 0.307458 0.239 Uiso 1 1 calc R U . . .
C3D C 0.7259(11) 0.9075(7) 0.2902(3) 0.174(7) Uani 1 1 d . U . . .
H3D H 0.737981 0.925532 0.279448 0.209 Uiso 1 1 calc R U . . .
O3D O 0.5806(6) 0.8386(5) 0.11287(15) 0.187(5) Uani 1 1 d . U . . .
N3D N 0.2362(10) 0.8288(6) 0.3063(2) 0.180(6) Uani 1 1 d . U . . .
C4D C 0.6606(12) 0.8897(8) 0.2891(3) 0.156(6) Uani 1 1 d . U . . .
B4 B 0.3416(13) 0.5001(10) 0.3078(4) 0.71(4) Uiso 1 1 d D U . . .
O4D O 0.8974(8) 0.6854(8) 0.2422(3) 0.325(10) Uani 1 1 d D U . . .
C5D C 0.6436(9) 0.8614(6) 0.3046(3) 0.134(6) Uani 1 1 d . U . . .
H5D H 0.599249 0.847292 0.303417 0.160 Uiso 1 1 calc R U . . .
O5D O 0.5657(6) 0.7104(5) 0.11121(15) 0.186(5) Uani 1 1 d . U . . .
C6D C 0.6069(11) 0.8958(7) 0.2734(3) 0.149(7) Uani 1 1 d . U . . .
O6D O 0.1730(8) 0.6061(6) 0.2179(3) 0.264(7) Uani 1 1 d D U . . .
C7D C 0.5624(11) 0.9052(7) 0.2600(3) 0.147(6) Uani 1 1 d . U . . .
C8D C 0.5086(5) 0.9223(5) 0.24434(16) 0.146(6) Uani 1 1 d G U . . .
C9D C 0.4848(7) 0.9629(5) 0.24436(18) 0.182(7) Uani 1 1 d G U . . .
H9D H 0.504372 0.981644 0.254574 0.219 Uiso 1 1 calc R U . . .
C10D C 0.4323(8) 0.9759(4) 0.2294(2) 0.205(8) Uani 1 1 d G U . . .
C11D C 0.4036(6) 0.9484(5) 0.21449(17) 0.175(7) Uani 1 1 d G U . . .
H11D H 0.367701 0.957335 0.204291 0.210 Uiso 1 1 calc R U . . .
C12D C 0.4274(7) 0.9079(5) 0.21447(16) 0.153(6) Uani 1 1 d G U . . .
C13D C 0.4800(7) 0.8949(4) 0.2294(2) 0.145(6) Uani 1 1 d G U . . .
H13D H 0.496263 0.867157 0.229387 0.174 Uiso 1 1 calc R U . . .
F12 F 0.392(2) 0.5030(17) 0.3266(5) 0.77(3) Uiso 1 1 d D U . . .
F11 F 0.2855(18) 0.4693(12) 0.3116(5) 0.64(2) Uiso 1 1 d D U . . .
F10 F 0.307(2) 0.5404(9) 0.3024(6) 0.61(2) Uiso 1 1 d D U . . .
F9 F 0.3811(19) 0.4859(13) 0.2900(5) 0.69(3) Uiso 1 1 d D U . . .
C14D C 0.4001(10) 0.8823(7) 0.1979(3) 0.156(6) Uani 1 1 d . U . . .
C15D C 0.3851(9) 0.8614(7) 0.1824(3) 0.152(6) Uani 1 1 d . U . . .
C16D C 0.3817(7) 0.8429(4) 0.16207(14) 0.156(6) Uani 1 1 d G U . . .
C17D C 0.3217(6) 0.8444(4) 0.1481(2) 0.185(7) Uani 1 1 d G U . . .
H17D H 0.280492 0.858879 0.151632 0.222 Uiso 1 1 calc R U . . .
C18D C 0.3218(6) 0.8247(5) 0.12895(17) 0.188(7) Uani 1 1 d G U . . .
C19D C 0.3821(7) 0.8035(4) 0.12377(14) 0.171(6) Uani 1 1 d G U . . .
C20D C 0.4421(6) 0.8020(4) 0.13774(19) 0.159(6) Uani 1 1 d G U . . .
C21D C 0.4420(5) 0.8217(4) 0.15689(16) 0.150(6) Uani 1 1 d G U . . .
H21D H 0.483029 0.820693 0.166445 0.180 Uiso 1 1 calc R U . . .
C22D C 0.2591(10) 0.8239(8) 0.1128(3) 0.240(12) Uani 1 1 d . U . . .
H22J H 0.219595 0.839598 0.117829 0.360 Uiso 1 1 calc R U . . .
H22K H 0.273067 0.836266 0.099804 0.360 Uiso 1 1 calc R U . . .
H22L H 0.244176 0.795337 0.110127 0.360 Uiso 1 1 calc R U . . .
C23D C 0.3953(10) 0.8117(9) 0.0879(2) 0.228(11) Uani 1 1 d . U . . .
H23J H 0.393740 0.796480 0.074709 0.342 Uiso 1 1 calc R U . . .
H23K H 0.359301 0.833590 0.086819 0.342 Uiso 1 1 calc R U . . .
H23L H 0.442584 0.823937 0.090771 0.342 Uiso 1 1 calc R U . . .
N2D N 0.5059(5) 0.6199(5) 0.31305(14) 0.154(6) Uani 1 1 d G U . . .
C28D C 0.5037(6) 0.5773(5) 0.31130(18) 0.188(8) Uani 1 1 d G U . . .
H28D H 0.478467 0.561426 0.320681 0.225 Uiso 1 1 calc R U . . .
C29D C 0.5386(8) 0.5578(4) 0.2958(2) 0.209(8) Uani 1 1 d G U . . .
H29D H 0.537194 0.528608 0.294611 0.251 Uiso 1 1 calc R U . . .
C30D C 0.5756(6) 0.5810(5) 0.28208(17) 0.193(8) Uani 1 1 d G U . . .
H30D H 0.599467 0.567627 0.271498 0.232 Uiso 1 1 calc R U . . .
C31D C 0.5777(6) 0.6236(5) 0.28384(16) 0.165(6) Uani 1 1 d G U . . .
C32D C 0.5428(6) 0.6431(4) 0.2993(2) 0.147(6) Uani 1 1 d G U . . .
H32D H 0.544285 0.672283 0.300525 0.176 Uiso 1 1 calc R U . . .
C2 C 0.492(2) 0.8344(11) 0.2779(7) 0.56(4) Uiso 1 1 d D U . . .
H2D H 0.542852 0.841786 0.278550 0.843 Uiso 1 1 calc R U . . .
H2E H 0.466875 0.848366 0.266039 0.843 Uiso 1 1 calc R U . . .
H2F H 0.472248 0.843079 0.290805 0.843 Uiso 1 1 calc R U . . .
C24D C 0.361(2) 1.0257(13) 0.2146(6) 0.333(17) Uani 0.5 1 d D U P . .
H24D H 0.320185 1.005805 0.212413 0.399 Uiso 0.5 1 calc R U P . .
C25D C 0.338(2) 1.0673(14) 0.2229(6) 0.31(2) Uani 0.5 1 d D U P . .
H25J H 0.301300 1.079502 0.213101 0.464 Uiso 0.5 1 calc R U P . .
H25K H 0.318155 1.063282 0.236424 0.464 Uiso 0.5 1 calc R U P . .
H25L H 0.379024 1.085662 0.224605 0.464 Uiso 0.5 1 calc R U P . .
C26D C 0.397(3) 1.0340(17) 0.1947(5) 0.36(2) Uani 0.5 1 d D U P . .
H26G H 0.420763 1.008715 0.190152 0.427 Uiso 0.5 1 calc R U P . .
H26H H 0.361350 1.042645 0.183381 0.427 Uiso 0.5 1 calc R U P . .
C27D C 0.452(3) 1.068(2) 0.1991(9) 0.39(3) Uani 0.5 1 d D U P . .
H27J H 0.475797 1.073903 0.186423 0.592 Uiso 0.5 1 calc R U P . .
H27K H 0.427880 1.093112 0.203427 0.592 Uiso 0.5 1 calc R U P . .
H27L H 0.487094 1.059297 0.210176 0.592 Uiso 0.5 1 calc R U P . .
C33D C 0.6212(11) 0.6480(8) 0.2707(3) 0.161(7) Uani 1 1 d . U . . .
C34D C 0.6629(11) 0.6662(8) 0.2609(3) 0.160(7) Uani 1 1 d . U . . .
C35D C 0.7104(7) 0.6873(4) 0.24860(19) 0.169(7) Uani 1 1 d G U . . .
C36D C 0.7824(8) 0.6776(4) 0.25124(19) 0.198(8) Uani 1 1 d G U . . .
H36D H 0.798660 0.657174 0.261066 0.238 Uiso 1 1 calc R U . . .
C37D C 0.8307(5) 0.6977(5) 0.2395(2) 0.230(8) Uani 1 1 d G U . . .
C38D C 0.8069(7) 0.7276(5) 0.22513(19) 0.190(8) Uani 1 1 d G U . . .
H38D H 0.839857 0.741293 0.217115 0.228 Uiso 1 1 calc R U . . .
C39D C 0.7349(8) 0.7373(4) 0.22249(16) 0.162(6) Uani 1 1 d G U . . .
C40D C 0.6867(5) 0.7172(5) 0.23423(19) 0.152(6) Uani 1 1 d G U . . .
H40D H 0.637457 0.723877 0.232422 0.183 Uiso 1 1 calc R U . . .
C41D C 0.7120(9) 0.7635(8) 0.2076(3) 0.155(6) Uani 1 1 d . U . . .
C42D C 0.6922(8) 0.7889(7) 0.1923(3) 0.145(6) Uani 1 1 d . U . . .
C43D C 0.6681(6) 0.8005(4) 0.17141(13) 0.155(6) Uani 1 1 d G U . . .
C44D C 0.7027(6) 0.8305(4) 0.1606(2) 0.180(7) Uani 1 1 d G U . . .
H44D H 0.745063 0.842859 0.166726 0.215 Uiso 1 1 calc R U . . .
C45D C 0.6753(8) 0.8426(4) 0.1409(2) 0.188(7) Uani 1 1 d G U . . .
C46D C 0.6133(7) 0.8245(5) 0.13193(14) 0.176(7) Uani 1 1 d G U . . .
C47D C 0.5787(5) 0.7945(4) 0.14272(18) 0.152(5) Uani 1 1 d G U . . .
C48D C 0.6061(6) 0.7824(4) 0.16246(18) 0.140(6) Uani 1 1 d G U . . .
H48D H 0.582433 0.761910 0.169838 0.168 Uiso 1 1 calc R U . . .
C49D C 0.7132(12) 0.8761(9) 0.1282(3) 0.257(12) Uani 1 1 d . U . . .
H49J H 0.686044 0.880400 0.114708 0.386 Uiso 1 1 calc R U . . .
H49K H 0.715616 0.902074 0.135968 0.386 Uiso 1 1 calc R U . . .
H49L H 0.761436 0.866935 0.125841 0.386 Uiso 1 1 calc R U . . .
C50D C 0.6191(10) 0.8186(8) 0.0946(2) 0.216(10) Uani 1 1 d . U . . .
H50J H 0.596671 0.828296 0.081250 0.323 Uiso 1 1 calc R U . . .
H50K H 0.669479 0.826556 0.095815 0.323 Uiso 1 1 calc R U . . .
H50L H 0.615227 0.788566 0.095357 0.323 Uiso 1 1 calc R U . . .
C51D C 0.9490(18) 0.7084(13) 0.2325(7) 0.369(18) Uani 0.5 1 d D U P . .
H51D H 0.937333 0.711261 0.217168 0.443 Uiso 0.5 1 calc R U P . .
C52D C 0.958(3) 0.7509(13) 0.2437(11) 0.45(3) Uani 0.5 1 d D U P . .
H52J H 0.993443 0.767310 0.237180 0.674 Uiso 0.5 1 calc R U P . .
H52K H 0.912056 0.765459 0.242599 0.674 Uiso 0.5 1 calc R U P . .
H52L H 0.973209 0.746503 0.258440 0.674 Uiso 0.5 1 calc R U P . .
C53D C 1.0176(16) 0.6831(16) 0.2378(10) 0.38(2) Uani 0.5 1 d D U P . .
H53G H 1.053660 0.689637 0.227969 0.461 Uiso 0.5 1 calc R U P . .
H53H H 1.037769 0.689470 0.252122 0.461 Uiso 0.5 1 calc R U P . .
C54D C 0.996(3) 0.6376(16) 0.2361(13) 0.45(3) Uani 0.5 1 d D U P . .
H54J H 1.038294 0.620278 0.239345 0.679 Uiso 0.5 1 calc R U P . .
H54K H 0.960472 0.631566 0.245914 0.679 Uiso 0.5 1 calc R U P . .
H54L H 0.976286 0.631733 0.221877 0.679 Uiso 0.5 1 calc R U P . .
C55D C 0.1721(14) 0.8481(9) 0.3035(4) 0.225(9) Uani 1 1 d . U . . .
H55D H 0.156185 0.866028 0.313866 0.270 Uiso 1 1 calc R U . . .
C56D C 0.1300(13) 0.8407(8) 0.2848(4) 0.216(9) Uani 1 1 d . U . . .
H56D H 0.086518 0.855256 0.282198 0.260 Uiso 1 1 calc R U . . .
C57D C 0.1484(12) 0.8155(8) 0.2717(3) 0.197(8) Uani 1 1 d . U . . .
H57D H 0.116126 0.809378 0.260014 0.237 Uiso 1 1 calc R U . . .
C58D C 0.2185(11) 0.7949(7) 0.2736(3) 0.152(6) Uani 1 1 d . U . . .
C59D C 0.2609(10) 0.8015(7) 0.2915(3) 0.161(7) Uani 1 1 d . U . . .
H59D H 0.305614 0.788052 0.293886 0.193 Uiso 1 1 calc R U . . .
C60D C 0.2377(11) 0.7645(8) 0.2583(3) 0.149(7) Uani 1 1 d . U . . .
C61D C 0.2443(11) 0.7376(8) 0.2474(3) 0.147(6) Uani 1 1 d . U . . .
C62D C 0.2585(7) 0.7059(4) 0.23288(16) 0.146(6) Uani 1 1 d G U . . .
C63D C 0.2096(6) 0.6738(5) 0.23195(18) 0.175(7) Uani 1 1 d G U . . .
H63D H 0.169876 0.674699 0.240160 0.210 Uiso 1 1 calc R U . . .
C64D C 0.2187(7) 0.6402(4) 0.2190(2) 0.198(7) Uani 1 1 d G U . . .
C65D C 0.2768(8) 0.6388(4) 0.20701(18) 0.168(7) Uani 1 1 d G U . . .
H65D H 0.283100 0.615911 0.198171 0.202 Uiso 1 1 calc R U . . .
C66D C 0.3257(6) 0.6710(5) 0.20793(16) 0.149(6) Uani 1 1 d G U . . .
C67D C 0.3165(6) 0.7045(4) 0.22087(18) 0.140(6) Uani 1 1 d G U . . .
H67D H 0.349960 0.726485 0.221499 0.167 Uiso 1 1 calc R U . . .
C68D C 0.3820(10) 0.6707(7) 0.1950(3) 0.157(6) Uani 1 1 d . U . . .
C69D C 0.4242(10) 0.6722(7) 0.1818(3) 0.162(7) Uani 1 1 d . U . . .
C70D C 0.4587(6) 0.6801(5) 0.16285(15) 0.167(7) Uani 1 1 d G U . . .
C71D C 0.4910(7) 0.6496(4) 0.1517(2) 0.183(7) Uani 1 1 d G U . . .
H71D H 0.489579 0.621732 0.156187 0.220 Uiso 1 1 calc R U . . .
C72D C 0.5254(6) 0.6599(5) 0.13415(19) 0.181(7) Uani 1 1 d G U . . .
C73D C 0.5275(6) 0.7007(5) 0.12766(14) 0.161(6) Uani 1 1 d G U . . .
C74D C 0.4952(7) 0.7312(4) 0.1388(2) 0.153(5) Uani 1 1 d G U . . .
C75D C 0.4608(6) 0.7209(5) 0.15635(18) 0.158(6) Uani 1 1 d G U . . .
H75D H 0.438787 0.741792 0.163940 0.190 Uiso 1 1 calc R U . . .
C76D C 0.5609(11) 0.6260(8) 0.1209(3) 0.228(9) Uani 1 1 d . U . . .
H76J H 0.582260 0.639168 0.109178 0.342 Uiso 1 1 calc R U . . .
H76K H 0.597846 0.611629 0.129632 0.342 Uiso 1 1 calc R U . . .
H76L H 0.524571 0.606258 0.115544 0.342 Uiso 1 1 calc R U . . .
C77D C 0.5257(11) 0.7044(9) 0.0905(3) 0.257(13) Uani 1 1 d . U . . .
H77J H 0.556154 0.711984 0.079489 0.386 Uiso 1 1 calc R U . . .
H77K H 0.511524 0.675499 0.088937 0.386 Uiso 1 1 calc R U . . .
H77L H 0.483160 0.721919 0.089597 0.386 Uiso 1 1 calc R U . . .
C78D C 0.175(2) 0.5704(9) 0.2053(5) 0.275(15) Uani 0.5 1 d D U P . .
H78D H 0.222889 0.564633 0.200170 0.330 Uiso 0.5 1 calc R U P . .
C79D C 0.146(2) 0.5347(10) 0.2179(7) 0.284(18) Uani 0.5 1 d D U P . .
H79J H 0.145924 0.509215 0.209771 0.425 Uiso 0.5 1 calc R U P . .
H79K H 0.175328 0.531255 0.230949 0.425 Uiso 0.5 1 calc R U P . .
H79L H 0.096634 0.541093 0.220981 0.425 Uiso 0.5 1 calc R U P . .
C80D C 0.116(3) 0.5776(15) 0.1877(6) 0.324(19) Uani 0.5 1 d D U P . .
H80G H 0.116896 0.555451 0.177178 0.389 Uiso 0.5 1 calc R U P . .
H80H H 0.068770 0.577243 0.193487 0.389 Uiso 0.5 1 calc R U P . .
C81D C 0.129(3) 0.6192(18) 0.1777(10) 0.40(3) Uani 0.5 1 d D U P . .
H81J H 0.091269 0.624295 0.166543 0.593 Uiso 0.5 1 calc R U P . .
H81K H 0.127205 0.640969 0.188270 0.593 Uiso 0.5 1 calc R U P . .
H81L H 0.175174 0.619248 0.172014 0.593 Uiso 0.5 1 calc R U P . .
C82D C 0.5059(10) 0.7783(7) 0.1323(2) 0.162(5) Uani 1 1 d . U . . .
H82D H 0.507986 0.779509 0.116875 0.195 Uiso 1 1 calc R U . . .

loop_
_atom_site_aniso_label
_atom_site_aniso_U_11
_atom_site_aniso_U_22
_atom_site_aniso_U_33
_atom_site_aniso_U_23
_atom_site_aniso_U_13
_atom_site_aniso_U_12
F1E 0.167(10) 0.272(15) 0.231(11) -0.059(10) 0.005(8) -0.004(9)
B1E 0.169(17) 0.240(19) 0.148(13) -0.022(18) -0.006(15) 0.005(14)
F2E 0.162(10) 0.265(16) 0.272(12) -0.013(11) 0.025(8) 0.008(9)
F3E 0.180(10) 0.239(13) 0.206(11) -0.004(9) -0.018(8) 0.002(9)
F4E 0.368(18) 0.35(2) 0.150(9) 0.003(10) 0.032(9) 0.009(15)
B1F 0.171(15) 0.197(17) 0.153(13) 0.032(16) 0.013(17) 0.003(14)
F1F 0.162(9) 0.239(13) 0.246(11) 0.060(10) 0.012(8) 0.009(9)
F2F 0.178(9) 0.209(12) 0.221(10) 0.008(9) 0.002(7) 0.005(8)
F3F 0.167(9) 0.246(14) 0.237(10) -0.010(10) 0.036(8) -0.018(9)
F4F 0.352(17) 0.39(2) 0.148(9) 0.028(10) 0.023(9) -0.020(16)
Cu1 0.150(2) 0.231(3) 0.1008(16) 0.0165(16) 0.0133(13) -0.005(2)
Cu2 0.157(2) 0.228(3) 0.1113(17) -0.0015(16) 0.0286(14) 0.0020(19)
Cu3 0.165(2) 0.241(4) 0.0927(16) -0.0053(17) 0.0059(13) 0.009(2)
Cu4 0.166(2) 0.262(4) 0.1053(17) -0.0007(17) 0.0191(14) 0.013(2)
Cu5 0.158(2) 0.262(4) 0.0966(16) 0.0045(17) 0.0071(13) -0.005(2)
Cu6 0.153(2) 0.257(4) 0.1146(17) -0.0056(17) 0.0348(14) 0.003(2)
C23A 0.40(5) 0.59(5) 0.41(4) -0.05(4) 0.00(4) -0.16(4)
O2A 0.58(3) 0.36(2) 0.35(2) 0.049(17) 0.03(2) -0.09(3)
O3A 0.247(17) 0.48(3) 0.078(8) 0.024(12) 0.008(9) -0.018(16)
O4A 0.278(19) 0.62(3) 0.168(12) -0.056(16) -0.012(11) 0.200(18)
O5A 0.256(16) 0.49(3) 0.114(11) -0.032(12) 0.022(9) -0.013(16)
O6A 0.254(17) 0.52(3) 0.319(18) -0.046(19) 0.012(14) -0.086(19)
N1A 0.107(9) 0.227(14) 0.111(10) 0.010(8) -0.029(7) 0.000(9)
C1A 0.125(13) 0.27(2) 0.111(11) 0.013(12) 0.007(10) -0.013(12)
C2A 0.115(13) 0.27(2) 0.169(16) 0.025(13) 0.006(11) -0.006(11)
C3A 0.125(13) 0.25(2) 0.172(16) 0.018(12) 0.004(10) -0.003(13)
C4A 0.149(14) 0.259(19) 0.094(13) 0.011(10) 0.008(10) 0.023(12)
C5A 0.129(12) 0.232(19) 0.109(13) -0.005(10) 0.014(10) -0.004(11)
C6A 0.194(16) 0.24(2) 0.110(17) -0.004(11) 0.012(11) -0.017(15)
C7A 0.220(19) 0.28(2) 0.119(17) 0.034(13) -0.001(13) -0.016(16)
C8A 0.210(17) 0.34(2) 0.155(15) 0.088(13) 0.019(15) 0.003(18)
C9A 0.31(2) 0.34(2) 0.180(16) 0.103(14) 0.032(16) 0.00(2)
C10A 0.44(2) 0.35(2) 0.225(18) 0.099(14) 0.06(2) -0.05(3)
C11A 0.38(2) 0.37(2) 0.207(17) 0.121(15) 0.06(2) -0.01(2)
C12A 0.258(19) 0.37(2) 0.152(15) 0.108(12) 0.024(16) 0.03(2)
C13A 0.194(16) 0.35(2) 0.149(15) 0.103(13) 0.022(15) 0.023(17)
C14A 0.188(16) 0.46(3) 0.117(16) 0.093(16) -0.022(16) 0.034(17)
C15A 0.226(19) 0.43(3) 0.119(16) 0.109(15) -0.015(18) 0.049(19)
C16A 0.198(17) 0.49(3) 0.139(15) 0.053(15) -0.028(12) 0.003(17)
C17A 0.208(17) 0.56(3) 0.133(15) 0.068(16) -0.041(12) -0.013(19)
C18A 0.195(16) 0.58(3) 0.142(16) 0.057(16) -0.030(12) -0.040(17)
C19A 0.208(16) 0.54(3) 0.138(15) 0.028(16) -0.040(12) -0.047(17)
C20A 0.199(13) 0.49(2) 0.085(12) 0.053(13) -0.020(10) -0.017(15)
C21A 0.207(17) 0.48(3) 0.080(11) 0.063(13) -0.019(11) 0.012(17)
C22A 0.21(2) 0.71(6) 0.127(15) 0.04(2) -0.027(13) -0.03(3)
C24A 0.62(4) 0.41(4) 0.36(4) 0.03(3) 0.04(4) -0.12(4)
C25A 0.72(8) 0.53(8) 0.44(5) -0.01(6) 0.15(5) -0.14(7)
C26A 0.64(5) 0.40(4) 0.37(5) 0.02(4) 0.01(5) -0.11(5)
C27A 0.62(8) 0.41(7) 0.37(5) 0.08(5) 0.04(7) 0.00(7)
N2A 0.091(9) 0.250(18) 0.120(11) 0.016(9) 0.037(7) -0.013(9)
C28A 0.182(15) 0.25(2) 0.127(13) -0.008(11) 0.034(12) -0.017(14)
C29A 0.181(15) 0.24(2) 0.154(15) -0.037(12) 0.028(12) -0.051(15)
C30A 0.156(14) 0.27(2) 0.150(16) -0.025(12) 0.026(11) -0.023(12)
C31A 0.143(12) 0.233(18) 0.089(11) 0.011(9) 0.027(10) -0.010(12)
C32A 0.136(12) 0.238(18) 0.114(12) 0.017(10) 0.021(9) 0.018(12)
C33A 0.141(14) 0.245(19) 0.083(13) 0.016(10) 0.036(10) -0.022(12)
C34A 0.116(13) 0.29(2) 0.104(13) -0.006(12) 0.036(10) -0.026(12)
C35A 0.158(15) 0.34(2) 0.095(10) -0.012(13) 0.031(10) 0.005(13)
C36A 0.198(18) 0.44(3) 0.105(11) -0.025(14) 0.026(11) 0.073(16)
C37A 0.213(19) 0.53(3) 0.117(11) -0.067(16) -0.005(11) 0.120(17)
C38A 0.154(16) 0.47(3) 0.113(11) -0.051(15) -0.002(10) 0.034(15)
C39A 0.159(15) 0.41(2) 0.106(10) -0.023(14) 0.014(10) 0.007(14)
C40A 0.152(14) 0.35(2) 0.099(10) 0.001(14) 0.030(9) -0.011(14)
C41A 0.161(15) 0.40(3) 0.100(11) 0.003(16) 0.009(11) -0.034(16)
C42A 0.169(16) 0.40(3) 0.089(11) -0.009(15) 0.010(10) -0.048(16)
C43A 0.144(15) 0.41(2) 0.093(11) 0.003(13) 0.021(10) -0.013(13)
C44A 0.182(16) 0.41(3) 0.106(12) 0.002(14) 0.031(11) -0.021(15)
C45A 0.201(18) 0.42(2) 0.108(12) 0.021(14) 0.035(11) -0.011(14)
C46A 0.226(18) 0.44(2) 0.085(11) 0.028(13) 0.012(11) -0.014(13)
C47A 0.195(14) 0.43(2) 0.079(10) 0.018(13) 0.004(10) -0.022(14)
C48A 0.172(16) 0.40(2) 0.069(9) 0.007(13) 0.015(9) -0.020(14)
C49A 0.23(2) 0.42(4) 0.168(17) 0.059(18) 0.043(16) 0.01(2)
C50A 0.33(4) 0.50(5) 0.18(2) 0.14(3) 0.05(2) 0.03(3)
C51A 0.34(3) 0.64(4) 0.20(2) -0.05(3) -0.06(3) 0.23(3)
C52A 0.37(4) 0.70(7) 0.26(5) 0.01(6) -0.13(4) 0.18(5)
C53A 0.39(4) 0.65(5) 0.25(4) -0.02(3) -0.03(3) 0.21(4)
C54A 0.49(7) 0.63(7) 0.21(5) -0.10(4) 0.02(4) 0.22(6)
N3A 0.155(13) 0.210(13) 0.117(11) -0.023(10) 0.030(8) -0.017(11)
C55A 0.174(15) 0.222(17) 0.122(12) -0.019(12) 0.020(10) 0.003(14)
C56A 0.206(18) 0.184(15) 0.170(16) -0.004(14) -0.006(11) 0.034(14)
C57A 0.233(19) 0.219(16) 0.163(16) 0.002(13) -0.014(11) 0.005(16)
C58A 0.220(17) 0.216(17) 0.111(13) -0.007(12) 0.006(10) 0.000(14)
C59A 0.182(16) 0.220(16) 0.101(12) -0.007(12) 0.023(8) 0.009(14)
C60A 0.199(18) 0.27(2) 0.105(15) 0.004(14) 0.022(9) -0.027(15)
C61A 0.220(18) 0.29(2) 0.118(14) 0.003(16) 0.012(10) -0.031(17)
C62A 0.261(18) 0.35(2) 0.120(12) -0.016(15) -0.007(11) -0.040(18)
C63A 0.246(18) 0.42(3) 0.144(13) -0.026(17) -0.003(12) -0.03(2)
C64A 0.247(18) 0.46(3) 0.159(15) -0.013(18) -0.010(12) -0.046(19)
C65A 0.27(2) 0.44(3) 0.158(15) -0.006(18) -0.007(13) -0.04(2)
C66A 0.277(19) 0.40(3) 0.121(13) -0.002(17) -0.006(12) -0.036(19)
C67A 0.295(19) 0.32(2) 0.124(13) -0.010(16) -0.018(12) -0.073(19)
C68A 0.30(2) 0.42(3) 0.124(17) 0.001(18) 0.000(14) -0.05(2)
C69A 0.27(2) 0.42(3) 0.144(18) -0.004(17) 0.000(13) -0.06(2)
C70A 0.27(2) 0.42(2) 0.149(16) -0.011(16) 0.004(13) -0.052(19)
C71A 0.32(3) 0.45(3) 0.140(18) -0.024(17) 0.011(14) -0.02(2)
C72A 0.29(2) 0.45(2) 0.145(19) -0.027(17) 0.008(15) -0.005(19)
C73A 0.25(2) 0.45(2) 0.103(15) -0.027(15) -0.001(11) -0.020(17)
C74A 0.246(19) 0.435(19) 0.075(13) -0.009(14) 0.002(11) -0.028(14)
C75A 0.252(19) 0.40(2) 0.090(13) -0.034(14) 0.007(12) -0.068(18)
C76A 0.40(4) 0.45(4) 0.28(3) 0.01(3) 0.12(2) 0.03(3)
C77A 0.30(3) 0.61(5) 0.111(14) -0.04(2) 0.018(15) -0.06(3)
C78A 0.29(3) 0.54(4) 0.42(4) -0.08(3) -0.01(3) -0.10(3)
C79A 0.36(5) 0.51(7) 0.41(5) -0.07(4) -0.04(5) -0.04(6)
C80A 0.30(3) 0.51(6) 0.46(5) -0.08(4) -0.03(4) -0.11(4)
C81A 0.25(4) 0.54(7) 0.49(7) -0.15(6) -0.08(5) -0.14(4)
C82A 0.197(14) 0.455(19) 0.103(12) 0.029(14) -0.029(11) -0.018(13)
O1B 0.169(10) 0.260(16) 0.108(9) 0.039(8) -0.018(8) 0.004(10)
N2B 0.171(13) 0.248(18) 0.084(10) -0.012(8) 0.021(10) -0.011(12)
O2B 0.270(17) 0.253(17) 0.285(15) 0.021(14) -0.060(12) -0.050(14)
O3B 0.164(10) 0.254(14) 0.094(7) 0.028(8) 0.030(6) -0.020(9)
O4B 0.211(14) 0.28(2) 0.268(14) 0.045(14) 0.074(11) 0.085(13)
O5B 0.175(10) 0.250(15) 0.085(7) -0.012(8) 0.012(6) 0.000(9)
O6B 0.128(9) 0.35(2) 0.248(13) -0.131(13) 0.030(9) -0.043(11)
N1B 0.186(13) 0.283(17) 0.090(8) -0.002(10) 0.047(7) 0.042(11)
C1B 0.194(17) 0.33(2) 0.163(15) -0.035(14) -0.030(13) 0.064(15)
C2B 0.178(16) 0.32(2) 0.182(16) -0.041(15) -0.031(12) 0.077(16)
C3B 0.160(16) 0.31(2) 0.151(13) -0.034(14) -0.005(10) 0.060(14)
C4B 0.138(14) 0.253(19) 0.114(12) 0.003(11) 0.020(9) 0.032(12)
C5B 0.148(13) 0.249(19) 0.106(11) 0.025(11) 0.037(9) 0.049(13)
C6B 0.124(15) 0.27(2) 0.099(14) 0.032(13) 0.020(8) 0.034(13)
C7B 0.130(16) 0.231(17) 0.089(14) 0.027(12) 0.027(7) 0.029(12)
C8B 0.140(14) 0.198(16) 0.101(12) 0.003(10) 0.023(8) 0.045(11)
C9B 0.170(15) 0.204(16) 0.120(12) 0.021(12) 0.003(9) 0.035(12)
C10B 0.198(17) 0.234(17) 0.150(15) 0.046(12) -0.019(10) -0.005(13)
C11B 0.152(14) 0.228(16) 0.108(12) 0.025(11) -0.010(9) -0.002(12)
C12B 0.135(13) 0.231(16) 0.083(11) 0.002(10) 0.027(8) -0.011(11)
C13B 0.145(14) 0.204(16) 0.087(12) 0.012(9) 0.004(8) 0.014(11)
C14B 0.128(12) 0.203(16) 0.084(12) -0.022(9) 0.017(10) 0.012(11)
C15B 0.125(12) 0.243(18) 0.076(11) -0.009(9) 0.013(9) 0.009(11)
C16B 0.112(11) 0.242(17) 0.091(10) -0.002(10) 0.032(8) 0.005(11)
C17B 0.136(12) 0.26(2) 0.105(11) 0.021(11) 0.020(8) -0.011(13)
C18B 0.147(11) 0.250(19) 0.085(10) -0.002(10) 0.000(9) -0.009(12)
C19B 0.131(11) 0.242(18) 0.101(11) 0.023(10) -0.004(8) 0.004(11)
C20B 0.126(10) 0.211(14) 0.075(9) 0.007(9) 0.010(7) 0.000(10)
C21B 0.122(10) 0.199(17) 0.083(9) 0.006(9) 0.013(8) 0.011(10)
C22B 0.148(14) 0.34(3) 0.151(15) 0.010(16) -0.024(10) -0.025(17)
C23B 0.193(18) 0.32(3) 0.094(12) 0.033(13) 0.008(12) 0.000(18)
O1A 0.234(16) 0.52(3) 0.152(12) 0.006(14) -0.062(11) -0.066(16)
C24B 0.26(3) 0.29(3) 0.37(3) 0.03(3) -0.10(3) -0.06(3)
C25B 0.27(3) 0.37(6) 0.56(7) 0.09(6) -0.04(4) -0.04(4)
C26B 0.30(4) 0.29(3) 0.41(4) 0.03(4) -0.10(3) -0.08(3)
C27B 0.31(6) 0.33(6) 0.42(5) 0.07(5) -0.09(4) -0.07(5)
C28B 0.169(16) 0.26(2) 0.139(14) 0.016(14) 0.029(12) -0.015(15)
C29B 0.122(13) 0.28(2) 0.174(17) 0.045(14) 0.025(11) -0.029(14)
C30B 0.150(15) 0.27(2) 0.146(15) 0.036(13) 0.005(12) -0.057(14)
C31B 0.143(14) 0.229(18) 0.087(13) -0.008(10) 0.020(10) -0.033(12)
C32B 0.137(13) 0.227(19) 0.095(13) -0.026(11) 0.021(9) -0.011(12)
C33B 0.121(13) 0.21(2) 0.092(16) -0.017(10) 0.025(11) -0.029(13)
C34B 0.123(13) 0.20(2) 0.078(15) -0.019(10) 0.027(10) -0.006(13)
C35B 0.123(13) 0.186(16) 0.086(12) -0.024(10) 0.007(9) -0.002(10)
C36B 0.186(16) 0.229(19) 0.124(14) -0.003(12) 0.029(12) 0.046(13)
C37B 0.172(17) 0.263(19) 0.153(16) 0.042(13) 0.044(11) 0.067(13)
C38B 0.127(15) 0.28(2) 0.128(13) 0.048(13) 0.003(10) 0.046(12)
C39B 0.154(14) 0.220(17) 0.074(10) 0.021(10) 0.004(9) 0.027(11)
C40B 0.139(13) 0.195(16) 0.090(12) -0.004(10) 0.011(8) 0.012(12)
C41B 0.128(12) 0.215(16) 0.081(11) 0.002(10) -0.007(7) -0.003(11)
C42B 0.142(12) 0.185(15) 0.086(11) 0.004(10) 0.009(8) -0.030(11)
C43B 0.146(13) 0.211(15) 0.087(11) 0.024(10) 0.008(8) -0.011(12)
C44B 0.171(15) 0.216(15) 0.106(12) 0.014(10) 0.023(9) -0.030(12)
C45B 0.189(15) 0.235(14) 0.093(12) 0.034(11) 0.017(10) -0.021(14)
C46B 0.139(13) 0.236(13) 0.089(10) 0.025(10) 0.015(8) -0.015(12)
C47B 0.130(12) 0.223(12) 0.071(10) 0.021(9) 0.002(7) -0.009(10)
C48B 0.128(12) 0.211(14) 0.083(10) 0.018(10) 0.015(8) -0.009(12)
C49B 0.28(3) 0.29(2) 0.164(17) 0.073(17) 0.043(15) -0.07(2)
C50B 0.191(17) 0.34(3) 0.092(10) 0.061(15) 0.023(9) 0.014(19)
C51B 0.25(3) 0.26(3) 0.34(3) 0.04(3) 0.06(3) 0.08(2)
C52B 0.33(4) 0.27(5) 0.48(6) 0.08(5) -0.05(4) 0.05(3)
C53B 0.28(4) 0.26(3) 0.38(4) 0.00(3) 0.06(3) 0.10(3)
C54B 0.30(5) 0.31(6) 0.45(7) 0.01(5) 0.12(4) 0.10(5)
N3B 0.173(11) 0.225(16) 0.116(10) 0.026(10) 0.044(8) 0.015(12)
C55B 0.173(16) 0.234(17) 0.191(16) 0.006(14) 0.064(11) 0.011(16)
C56B 0.214(19) 0.206(17) 0.219(19) -0.019(13) 0.097(13) -0.010(15)
C57B 0.225(18) 0.203(16) 0.191(16) -0.019(14) 0.100(13) -0.022(16)
C58B 0.157(15) 0.200(16) 0.098(12) -0.009(11) 0.010(8) -0.014(12)
C59B 0.136(14) 0.214(16) 0.123(14) 0.003(10) 0.019(9) -0.002(12)
C60B 0.148(16) 0.177(16) 0.105(14) 0.001(11) 0.012(9) -0.003(12)
C61B 0.155(14) 0.184(17) 0.088(13) 0.012(10) 0.014(9) 0.002(12)
C62B 0.137(11) 0.184(16) 0.088(11) 0.006(8) 0.009(9) -0.007(11)
C63B 0.142(11) 0.231(19) 0.129(12) -0.024(11) 0.018(10) -0.017(12)
C64B 0.122(11) 0.277(19) 0.163(14) -0.066(12) 0.010(10) -0.025(12)
C65B 0.137(10) 0.26(2) 0.119(12) -0.041(11) 0.011(10) -0.021(13)
C66B 0.128(10) 0.198(15) 0.065(9) 0.008(8) 0.005(8) 0.003(11)
C67B 0.138(11) 0.177(16) 0.080(10) 0.006(8) 0.027(8) -0.013(10)
C68B 0.118(12) 0.200(15) 0.089(11) -0.012(9) 0.020(9) -0.014(11)
C69B 0.111(12) 0.184(15) 0.099(10) -0.021(9) 0.012(9) 0.008(11)
C70B 0.125(13) 0.261(18) 0.086(10) -0.019(10) 0.022(8) -0.001(11)
C71B 0.158(13) 0.253(19) 0.080(9) -0.011(10) 0.018(9) 0.007(12)
C72B 0.156(14) 0.224(18) 0.098(10) -0.023(11) 0.016(8) 0.003(11)
C73B 0.166(14) 0.230(17) 0.091(9) -0.006(10) 0.014(9) 0.002(10)
C74B 0.127(10) 0.231(15) 0.082(9) 0.004(9) 0.021(8) -0.005(10)
C75B 0.134(13) 0.236(18) 0.088(9) -0.016(10) 0.017(8) -0.008(11)
C76B 0.22(2) 0.29(3) 0.189(17) -0.068(16) 0.034(14) 0.045(17)
C77B 0.213(19) 0.31(3) 0.096(12) -0.005(13) 0.048(11) -0.004(18)
C78B 0.130(17) 0.33(3) 0.28(3) -0.17(2) 0.055(16) -0.07(2)
C79B 0.102(17) 0.34(5) 0.30(3) -0.23(3) 0.071(19) -0.03(3)
C80B 0.21(3) 0.33(4) 0.31(3) -0.16(2) 0.11(2) -0.05(3)
C81B 0.29(5) 0.46(7) 0.29(4) -0.20(4) 0.09(4) -0.03(5)
C82B 0.134(10) 0.232(13) 0.073(9) 0.014(9) 0.016(8) -0.005(9)
C1C 0.161(18) 0.31(2) 0.145(15) -0.025(15) 0.043(13) 0.005(15)
N1C 0.114(12) 0.272(17) 0.120(13) -0.003(10) -0.004(9) -0.003(11)
O1C 0.60(3) 0.32(3) 0.37(2) -0.033(17) 0.21(2) -0.02(3)
C2C 0.143(16) 0.31(2) 0.159(17) 0.003(15) 0.036(14) -0.004(13)
O2C 0.283(16) 0.53(3) 0.096(10) -0.026(12) -0.015(10) 0.022(16)
C3C 0.148(15) 0.31(2) 0.137(15) -0.011(14) -0.004(12) -0.013(15)
N3C 0.117(11) 0.29(2) 0.121(14) -0.031(12) 0.041(8) 0.026(11)
O3C 0.243(15) 0.42(2) 0.140(11) 0.038(12) 0.041(9) 0.111(15)
O4C 0.277(18) 0.55(3) 0.226(15) -0.066(17) -0.026(12) 0.165(19)
C4C 0.152(16) 0.31(2) 0.120(14) -0.012(12) 0.006(12) 0.007(14)
O5C 0.234(15) 0.31(2) 0.101(8) 0.000(10) 0.026(8) 0.026(13)
C5C 0.146(16) 0.28(2) 0.112(15) 0.007(12) 0.028(12) 0.006(13)
O6C 0.244(18) 0.60(3) 0.266(16) 0.085(18) 0.004(13) -0.156(18)
C6C 0.148(16) 0.32(2) 0.135(18) -0.026(14) -0.009(14) 0.005(16)
C7C 0.188(19) 0.33(2) 0.159(19) -0.046(15) 0.026(16) -0.033(18)
C8C 0.263(19) 0.32(2) 0.170(16) -0.042(14) 0.067(16) -0.05(2)
C9C 0.42(3) 0.33(2) 0.25(2) -0.044(17) 0.14(2) -0.04(3)
C10C 0.49(3) 0.33(2) 0.28(2) -0.051(16) 0.17(2) -0.03(3)
C11C 0.36(2) 0.34(2) 0.232(19) -0.066(15) 0.110(19) -0.05(2)
C12C 0.237(18) 0.34(2) 0.170(16) -0.044(13) 0.051(16) -0.033(19)
C13C 0.232(19) 0.34(2) 0.154(16) -0.034(13) 0.041(15) -0.028(19)
C14C 0.188(18) 0.36(2) 0.133(17) -0.067(14) 0.019(16) -0.048(17)
C15C 0.164(16) 0.38(3) 0.145(17) -0.051(15) 0.028(14) -0.006(16)
C16C 0.167(15) 0.44(2) 0.135(14) -0.032(14) 0.040(11) 0.045(16)
C17C 0.187(15) 0.51(3) 0.156(17) -0.032(17) 0.020(12) 0.048(18)
C18C 0.203(16) 0.54(3) 0.135(15) -0.029(16) -0.006(12) 0.043(18)
C19C 0.214(15) 0.51(3) 0.119(14) -0.020(15) -0.011(12) 0.036(17)
C20C 0.182(13) 0.43(2) 0.112(13) -0.015(13) 0.028(10) 0.048(14)
C21C 0.179(14) 0.41(3) 0.126(13) -0.016(13) 0.044(12) 0.056(16)
C22C 0.26(2) 0.64(5) 0.126(15) -0.11(2) -0.040(13) 0.04(3)
C23C 0.61(5) 0.60(5) 0.19(2) -0.07(3) 0.07(3) 0.09(5)
C24C 0.62(4) 0.36(3) 0.41(4) 0.00(3) 0.22(4) -0.03(4)
C25C 0.54(6) 0.36(7) 0.42(5) 0.03(4) 0.24(4) -0.04(6)
C26C 0.60(5) 0.37(5) 0.45(5) 0.04(4) 0.18(4) -0.04(5)
C27C 0.68(7) 0.34(8) 0.49(8) 0.06(5) 0.19(7) -0.04(6)
N2C 0.145(12) 0.224(13) 0.120(11) 0.017(10) 0.033(8) 0.000(11)
C28C 0.175(15) 0.221(18) 0.152(14) -0.004(12) 0.041(11) -0.008(14)
C29C 0.198(18) 0.212(16) 0.158(15) -0.012(14) 0.001(10) -0.017(15)
C30C 0.163(16) 0.255(17) 0.148(15) 0.005(13) 0.028(10) -0.022(14)
C31C 0.186(16) 0.238(18) 0.107(13) 0.029(12) 0.021(9) -0.022(14)
C32C 0.158(15) 0.249(16) 0.103(12) 0.015(12) 0.033(8) -0.012(14)
C33C 0.215(19) 0.26(2) 0.122(15) 0.010(15) 0.000(10) 0.006(16)
C34C 0.241(19) 0.32(2) 0.122(14) -0.004(17) -0.001(11) 0.065(18)
C35C 0.264(18) 0.36(2) 0.122(11) 0.009(16) -0.009(11) 0.110(18)
C36C 0.281(19) 0.43(3) 0.135(13) -0.022(18) -0.007(12) 0.15(2)
C37C 0.255(19) 0.49(3) 0.155(14) -0.034(19) -0.006(12) 0.13(2)
C38C 0.29(2) 0.43(3) 0.153(14) -0.063(18) -0.022(13) 0.13(2)
C39C 0.28(2) 0.39(3) 0.141(13) -0.037(17) -0.003(12) 0.106(19)
C40C 0.260(19) 0.35(3) 0.125(12) 0.017(17) 0.014(11) 0.099(19)
C41C 0.32(2) 0.39(3) 0.138(15) 0.010(19) 0.025(14) 0.14(2)
C42C 0.31(2) 0.37(3) 0.152(18) 0.012(17) 0.044(14) 0.11(2)
C43C 0.26(2) 0.38(2) 0.151(16) 0.006(15) 0.036(13) 0.074(18)
C44C 0.29(2) 0.39(2) 0.181(19) 0.017(17) 0.057(14) 0.065(19)
C45C 0.29(2) 0.38(2) 0.171(19) 0.017(16) 0.052(15) 0.048(19)
C46C 0.218(19) 0.39(2) 0.148(15) 0.022(15) 0.025(12) 0.065(16)
C47C 0.198(17) 0.387(17) 0.106(14) 0.013(14) 0.004(11) 0.064(13)
C48C 0.235(18) 0.38(2) 0.104(13) 0.013(14) 0.006(12) 0.083(18)
C49C 0.43(4) 0.43(4) 0.26(3) -0.02(3) 0.14(3) -0.04(3)
C50C 0.27(3) 0.53(5) 0.151(14) 0.08(2) 0.025(16) 0.06(3)
C51C 0.29(3) 0.57(4) 0.26(2) -0.09(3) 0.02(2) 0.17(3)
C52C 0.37(6) 0.58(4) 0.34(5) -0.06(4) 0.12(5) 0.20(5)
C53C 0.28(4) 0.58(5) 0.30(4) -0.09(4) 0.02(3) 0.18(4)
C54C 0.28(4) 0.70(9) 0.34(5) -0.03(7) 0.00(4) 0.17(5)
C55C 0.182(16) 0.27(2) 0.126(15) -0.025(13) 0.038(14) 0.026(15)
C56C 0.209(17) 0.25(2) 0.177(17) 0.003(13) 0.067(14) 0.074(16)
C57C 0.167(16) 0.29(2) 0.157(19) 0.002(13) 0.033(12) 0.052(14)
C58C 0.143(14) 0.29(2) 0.089(14) -0.022(11) 0.042(11) 0.050(13)
C59C 0.128(13) 0.31(2) 0.090(13) -0.016(12) 0.008(10) 0.021(14)
C60C 0.156(16) 0.31(2) 0.098(17) -0.015(12) 0.039(11) 0.033(14)
C61C 0.146(15) 0.34(2) 0.099(14) -0.011(13) 0.024(11) 0.002(14)
C62C 0.125(13) 0.37(2) 0.093(10) 0.002(13) 0.021(10) 0.005(12)
C63C 0.174(17) 0.49(3) 0.126(13) 0.057(15) 0.003(11) -0.073(16)
C64C 0.215(19) 0.54(3) 0.138(13) 0.059(17) 0.004(12) -0.118(17)
C65C 0.193(19) 0.51(3) 0.134(12) 0.054(17) 0.016(11) -0.081(17)
C66C 0.131(14) 0.44(2) 0.103(10) 0.011(13) 0.043(9) -0.018(14)
C67C 0.141(14) 0.38(2) 0.096(10) -0.001(13) 0.025(9) -0.017(14)
C68C 0.135(15) 0.41(3) 0.108(11) -0.005(16) 0.026(10) 0.032(16)
C69C 0.178(17) 0.39(3) 0.099(12) -0.005(16) 0.018(11) 0.034(17)
C70C 0.132(14) 0.35(2) 0.101(11) -0.003(12) 0.030(10) 0.022(13)
C71C 0.191(16) 0.32(2) 0.102(11) 0.007(13) 0.022(11) 0.025(14)
C72C 0.177(16) 0.32(2) 0.100(11) 0.008(12) 0.037(9) 0.011(13)
C73C 0.191(16) 0.34(2) 0.103(11) -0.003(12) 0.029(10) 0.026(12)
C74C 0.179(14) 0.380(19) 0.097(11) -0.011(12) 0.023(10) 0.057(13)
C75C 0.134(15) 0.36(2) 0.127(12) -0.028(14) 0.001(9) 0.025(13)
C76C 0.31(3) 0.38(3) 0.111(13) -0.004(15) 0.057(15) 0.07(2)
C77C 0.33(4) 0.39(4) 0.22(2) -0.05(3) 0.06(2) -0.08(3)
C78C 0.28(3) 0.62(4) 0.32(3) 0.12(3) -0.01(3) -0.17(3)
C79C 0.41(5) 0.65(7) 0.42(6) 0.21(5) -0.19(5) -0.23(5)
C80C 0.33(4) 0.62(5) 0.35(4) 0.11(4) 0.00(4) -0.13(4)
C81C 0.31(6) 0.62(5) 0.44(7) 0.05(7) 0.03(6) -0.15(5)
C82C 0.178(13) 0.392(18) 0.106(12) 0.001(13) 0.012(11) 0.057(12)
N1D 0.148(12) 0.212(15) 0.092(9) -0.005(9) 0.027(8) -0.009(11)
C1D 0.169(15) 0.24(2) 0.121(13) 0.018(12) -0.019(12) -0.033(13)
O1D 0.163(10) 0.322(19) 0.099(9) -0.048(9) -0.007(8) -0.011(10)
O2D 0.352(19) 0.213(16) 0.298(16) -0.052(13) -0.120(14) 0.073(14)
C2D 0.177(15) 0.27(2) 0.140(15) 0.036(14) -0.016(11) -0.064(15)
C3D 0.160(15) 0.24(2) 0.118(12) 0.029(13) 0.006(11) -0.026(14)
O3D 0.176(10) 0.298(16) 0.086(7) -0.001(8) 0.009(6) 0.011(10)
N3D 0.197(14) 0.243(18) 0.097(10) -0.001(9) -0.010(10) 0.031(12)
C4D 0.144(14) 0.217(18) 0.107(12) -0.010(11) 0.012(10) 0.003(12)
O4D 0.126(11) 0.48(3) 0.373(18) 0.196(18) 0.045(13) 0.033(14)
C5D 0.107(11) 0.186(17) 0.110(12) -0.024(10) 0.022(8) 0.004(11)
O5D 0.151(10) 0.320(17) 0.093(8) -0.017(8) 0.049(6) 0.017(10)
C6D 0.141(15) 0.209(18) 0.099(14) -0.013(12) 0.021(8) -0.011(13)
O6D 0.216(14) 0.266(18) 0.326(16) -0.111(14) 0.112(12) -0.100(12)
C7D 0.156(16) 0.187(17) 0.101(14) 0.003(12) 0.026(8) -0.013(12)
C8D 0.143(13) 0.200(16) 0.099(12) 0.018(10) 0.025(8) -0.026(11)
C9D 0.209(17) 0.211(16) 0.122(12) -0.007(12) -0.022(10) 0.003(13)
C10D 0.240(18) 0.206(16) 0.161(15) -0.020(12) -0.045(11) 0.036(14)
C11D 0.205(16) 0.194(15) 0.122(12) 0.007(10) -0.012(11) 0.010(13)
C12D 0.156(14) 0.213(15) 0.091(11) 0.008(10) 0.021(8) 0.017(12)
C13D 0.136(13) 0.198(16) 0.101(12) 0.008(10) 0.019(8) 0.011(11)
C14D 0.153(14) 0.218(16) 0.099(12) 0.007(10) 0.024(10) -0.021(12)
C15D 0.117(12) 0.239(18) 0.100(11) -0.005(10) 0.006(10) 0.017(11)
C16D 0.124(11) 0.255(18) 0.090(10) 0.002(10) 0.014(8) 0.020(12)
C17D 0.151(13) 0.30(2) 0.104(11) -0.014(12) -0.011(9) 0.032(14)
C18D 0.148(12) 0.32(2) 0.096(11) -0.016(12) -0.003(9) 0.028(13)
C19D 0.126(11) 0.304(19) 0.084(10) -0.022(10) 0.007(8) -0.019(12)
C20D 0.131(10) 0.264(16) 0.082(10) -0.024(10) 0.008(8) 0.006(11)
C21D 0.117(11) 0.254(19) 0.076(9) -0.020(10) -0.001(8) 0.005(11)
C22D 0.154(15) 0.40(4) 0.159(15) -0.034(18) -0.030(11) 0.026(19)
C23D 0.198(19) 0.42(3) 0.072(12) -0.023(13) 0.012(11) 0.00(2)
N2D 0.131(11) 0.226(16) 0.108(9) -0.016(9) 0.029(7) 0.024(11)
C28D 0.176(16) 0.224(17) 0.169(15) 0.005(14) 0.048(11) 0.042(15)
C29D 0.24(2) 0.219(17) 0.182(18) -0.018(13) 0.071(12) 0.024(15)
C30D 0.175(16) 0.238(17) 0.173(15) -0.015(14) 0.055(11) 0.026(16)
C31D 0.146(14) 0.238(16) 0.112(13) -0.009(12) 0.023(8) 0.035(13)
C32D 0.097(12) 0.232(16) 0.110(13) -0.010(10) 0.005(8) 0.017(11)
C24D 0.39(3) 0.25(3) 0.33(3) -0.01(3) -0.14(2) 0.09(3)
C25D 0.31(5) 0.25(4) 0.33(4) -0.02(3) -0.23(3) 0.09(3)
C26D 0.41(5) 0.28(5) 0.35(3) 0.03(4) -0.13(3) 0.08(4)
C27D 0.45(6) 0.31(6) 0.40(6) 0.07(5) -0.16(5) 0.05(4)
C33D 0.152(17) 0.225(18) 0.106(15) -0.023(11) 0.017(9) 0.019(13)
C34D 0.142(15) 0.24(2) 0.094(14) -0.010(11) 0.012(10) 0.025(13)
C35D 0.138(11) 0.261(19) 0.108(13) -0.004(10) 0.012(11) 0.011(12)
C36D 0.138(11) 0.29(2) 0.168(15) 0.053(13) 0.022(12) 0.024(14)
C37D 0.143(13) 0.36(2) 0.194(17) 0.093(14) 0.041(13) 0.044(15)
C38D 0.136(11) 0.31(2) 0.130(13) 0.034(12) 0.034(11) 0.036(13)
C39D 0.141(12) 0.278(19) 0.070(11) -0.005(9) 0.026(10) 0.030(12)
C40D 0.127(11) 0.262(19) 0.069(11) -0.026(9) 0.015(8) 0.015(11)
C41D 0.145(13) 0.235(17) 0.088(12) -0.024(9) 0.020(10) 0.028(11)
C42D 0.116(11) 0.232(15) 0.090(10) -0.011(9) 0.022(9) 0.001(11)
C43D 0.112(12) 0.250(18) 0.107(11) 0.009(10) 0.030(8) 0.014(11)
C44D 0.166(14) 0.27(2) 0.107(11) 0.011(11) 0.016(10) -0.025(12)
C45D 0.187(15) 0.28(2) 0.096(11) 0.008(12) 0.016(9) -0.034(13)
C46D 0.163(14) 0.281(18) 0.086(10) 0.012(10) 0.025(9) -0.007(11)
C47D 0.141(11) 0.231(16) 0.086(9) -0.019(10) 0.020(8) 0.008(10)
C48D 0.126(12) 0.222(17) 0.077(9) -0.008(10) 0.031(7) 0.020(10)
C49D 0.24(2) 0.37(3) 0.159(16) 0.079(17) 0.013(15) -0.08(2)
C50D 0.169(17) 0.38(3) 0.103(12) -0.014(15) 0.029(11) 0.033(18)
C51D 0.14(2) 0.49(4) 0.48(4) 0.25(3) 0.06(3) 0.03(3)
C52D 0.28(5) 0.50(5) 0.58(7) 0.21(5) 0.09(5) 0.00(3)
C53D 0.12(2) 0.50(5) 0.54(4) 0.28(5) 0.09(3) 0.02(3)
C54D 0.23(5) 0.49(5) 0.65(7) 0.30(7) 0.06(5) 0.03(4)
C55D 0.223(19) 0.29(2) 0.156(15) -0.032(16) 0.002(13) 0.079(16)
C56D 0.204(17) 0.26(2) 0.176(17) -0.067(15) -0.019(13) 0.086(16)
C57D 0.183(15) 0.25(2) 0.157(15) -0.048(13) -0.021(13) 0.071(14)
C58D 0.155(13) 0.204(17) 0.096(12) 0.007(10) 0.013(10) 0.029(12)
C59D 0.168(14) 0.225(19) 0.091(12) 0.021(11) 0.008(9) 0.036(13)
C60D 0.161(14) 0.178(18) 0.107(16) 0.012(9) 0.009(12) 0.027(14)
C61D 0.148(13) 0.188(18) 0.108(16) 0.001(10) 0.023(11) 0.007(13)
C62D 0.126(13) 0.201(16) 0.113(13) -0.013(10) 0.014(9) -0.010(11)
C63D 0.162(14) 0.206(17) 0.161(14) -0.036(12) 0.040(11) -0.029(11)
C64D 0.165(15) 0.233(18) 0.203(16) -0.064(13) 0.062(11) -0.048(12)
C65D 0.127(13) 0.221(18) 0.158(13) -0.043(12) 0.022(9) -0.022(11)
C66D 0.142(13) 0.206(16) 0.103(12) -0.020(10) 0.025(9) -0.017(11)
C67D 0.142(12) 0.195(16) 0.083(11) -0.015(9) 0.017(8) -0.016(11)
C68D 0.126(13) 0.244(19) 0.103(12) 0.004(11) 0.016(7) -0.001(11)
C69D 0.134(13) 0.255(19) 0.098(12) -0.018(11) 0.017(8) 0.010(13)
C70D 0.128(13) 0.261(16) 0.114(12) 0.000(12) 0.030(9) 0.032(13)
C71D 0.187(17) 0.235(16) 0.134(14) -0.002(12) 0.054(10) 0.019(14)
C72D 0.177(16) 0.256(14) 0.114(13) -0.029(11) 0.041(10) 0.001(14)
C73D 0.129(13) 0.261(14) 0.097(11) -0.023(11) 0.038(8) 0.005(13)
C74D 0.121(12) 0.252(12) 0.089(11) -0.024(10) 0.018(8) 0.002(10)
C75D 0.130(12) 0.259(15) 0.088(11) -0.020(11) 0.022(8) 0.016(13)
C76D 0.22(2) 0.27(2) 0.206(19) -0.014(17) 0.080(15) 0.054(19)
C77D 0.23(2) 0.45(4) 0.090(11) -0.036(17) 0.016(11) 0.01(2)
C78D 0.23(3) 0.27(3) 0.34(3) -0.14(2) 0.12(2) -0.10(3)
C79D 0.29(5) 0.22(3) 0.36(4) -0.16(3) 0.18(3) -0.07(3)
C80D 0.30(4) 0.29(4) 0.38(4) -0.15(3) 0.07(3) -0.09(4)
C81D 0.34(6) 0.36(6) 0.47(6) -0.06(4) -0.01(5) -0.15(5)
C82D 0.152(10) 0.251(13) 0.086(10) -0.033(10) 0.021(8) 0.003(10)

loop_
_atom_type_symbol
_atom_type_description
_atom_type_scat_dispersion_real
_atom_type_scat_dispersion_imag
_atom_type_scat_source
C C 0.0074 0.0035 'International Tables Vol C Tables 4.2.6.8 and 6.1.1.4'
H H 0.0000 0.0000 'International Tables Vol C Tables 4.2.6.8 and 6.1.1.4'
N N 0.0135 0.0071 'International Tables Vol C Tables 4.2.6.8 and 6.1.1.4'
O O 0.0225 0.0128 'International Tables Vol C Tables 4.2.6.8 and 6.1.1.4'
B B 0.0038 0.0015 'International Tables Vol C Tables 4.2.6.8 and 6.1.1.4'
F F 0.0348 0.0215 'International Tables Vol C Tables 4.2.6.8 and 6.1.1.4'
Cu Cu -0.0744 2.2856 'International Tables Vol C Tables 4.2.6.8 and 6.1.1.4'

loop_
_geom_angle_atom_site_label_1
_geom_angle_atom_site_label_2
_geom_angle_atom_site_label_3
_geom_angle
_geom_angle_site_symmetry_1
_geom_angle_site_symmetry_3
_geom_angle_publ_flag
F4E B1E F1E 108.9(12) . . ?
F4E B1E F3E 110.7(12) . . ?
F1E B1E F3E 110.4(12) . . ?
F4E B1E F2E 108.7(12) . . ?
F1E B1E F2E 108.5(12) . . ?
F3E B1E F2E 109.6(12) . . ?
F4F B1F F3F 108.8(12) . . ?
F4F B1F F2F 109.1(12) . . ?
F3F B1F F2F 109.5(12) . . ?
F4F B1F F1F 107.8(12) . . ?
F3F B1F F1F 110.5(12) . . ?
F2F B1F F1F 111.2(12) . . ?
N1A Cu1 N1D 110.3(6) . . ?
N1A Cu1 C14B 143.3(7) . . ?
N1D Cu1 C14B 106.0(8) . . ?
N1A Cu1 C15B 111.5(7) . . ?
N1D Cu1 C15B 136.7(8) . . ?
C14B Cu1 C15B 31.8(6) . . ?
C41B Cu2 C42B 33.6(5) . . ?
C41B Cu2 N2A 143.1(7) . . ?
C42B Cu2 N2A 109.5(7) . . ?
C41B Cu2 N2D 106.8(7) . . ?
C42B Cu2 N2D 138.9(7) . . ?
N2A Cu2 N2D 109.1(5) . . ?
C69B Cu3 N3A 110.4(7) . . ?
C69B Cu3 N3D 136.8(8) . . ?
N3A Cu3 N3D 110.2(7) . . ?
C69B Cu3 C68B 34.0(5) . . ?
N3A Cu3 C68B 144.4(6) . . ?
N3D Cu3 C68B 104.6(7) . . ?
N1B Cu4 N1C 112.6(6) . . ?
N1B Cu4 C15D 135.4(8) . . ?
N1C Cu4 C15D 110.6(8) . . ?
N1B Cu4 C14D 102.5(7) . . ?
N1C Cu4 C14D 144.5(8) . . ?
C15D Cu4 C14D 34.0(6) . . ?
C42D Cu5 N2C 112.7(7) . . ?
C42D Cu5 N2B 136.1(8) . . ?
N2C Cu5 N2B 108.6(7) . . ?
C42D Cu5 C41D 36.4(6) . . ?
N2C Cu5 C41D 148.8(7) . . ?
N2B Cu5 C41D 102.2(7) . . ?
N3B Cu6 N3C 110.4(7) . . ?
N3B Cu6 C69D 133.9(7) . . ?
N3C Cu6 C69D 113.8(8) . . ?
N3B Cu6 C68D 101.5(6) . . ?
N3C Cu6 C68D 147.7(8) . . ?
C69D Cu6 C68D 34.0(5) . . ?
C10A O2A C24A 128(3) . . ?
C46A O3A C50A 116(2) . . ?
C37A O4A C51A 119(2) . . ?
C73A O5A C77A 110(2) . . ?
C78A O6A C64A 134(3) . . ?
C1A N1A C5A 120.0 . . ?
C1A N1A Cu1 118.3(9) . . ?
C5A N1A Cu1 121.6(9) . . ?
N1A C1A C2A 120.0 . . ?
C1A C2A C3A 120.0 . . ?
C4A C3A C2A 120.0 . . ?
C6A C4A C3A 125.0(15) . . ?
C6A C4A C5A 115.0(15) . . ?
C3A C4A C5A 120.0 . . ?
C4A C5A N1A 120.0 . . ?
C7A C6A C4A 177(3) . . ?
C6A C7A C8A 179(3) . . ?
C9A C8A C13A 120.0 . . ?
C9A C8A C7A 119(2) . . ?
C13A C8A C7A 121(2) . . ?
C8A C9A C10A 120.0 . . ?
O2A C10A C11A 120(2) . . ?
O2A C10A C9A 119(2) . . ?
C11A C10A C9A 120.0 . . ?
C10A C11A C12A 120.0 . . ?
C13A C12A C11A 120.0 . . ?
C13A C12A C15A 118(2) . . ?
C11A C12A C15A 121(2) . . ?
C12A C13A C8A 120.0 . . ?
C15A C14A C16A 174(3) . . ?
C14A C15A C12A 172(3) . . ?
C17A C16A C21A 120.0 . . ?
C17A C16A C14A 118.2(18) . . ?
C21A C16A C14A 121.3(18) . . ?
C18A C17A C16A 120.0 . . ?
C19A C18A C17A 120.0 . . ?
C19A C18A C22A 119.2(19) . . ?
C17A C18A C22A 121(2) . . ?
C18A C19A C20A 120.0 . . ?
C18A C19A O1A 120.1(17) . . ?
C20A C19A O1A 119.8(17) . . ?
C21A C20A C19A 120.0 . . ?
C21A C20A C82A 122.1(18) . . ?
C19A C20A C82A 117.1(17) . . ?
C20A C21A C16A 120.0 . . ?
O2A C24A C25A 111(3) . . ?
O2A C24A C26A 105(2) . . ?
C25A C24A C26A 109(2) . . ?
C24A C26A C27A 102(2) . . ?
C28A N2A C32A 120.0 . . ?
C28A N2A Cu2 120.0(9) . . ?
C32A N2A Cu2 120.0(9) . . ?
N2A C28A C29A 120.0 . . ?
C28A C29A C30A 120.0 . . ?
C31A C30A C29A 120.0 . . ?
C32A C31A C30A 120.0 . . ?
C32A C31A C33A 118.0(13) . . ?
C30A C31A C33A 122.0(13) . . ?
C31A C32A N2A 120.0 . . ?
C34A C33A C31A 178(2) . . ?
C33A C34A C35A 174(2) . . ?
C36A C35A C40A 120.0 . . ?
C36A C35A C34A 121.7(13) . . ?
C40A C35A C34A 118.3(14) . . ?
C37A C36A C35A 120.0 . . ?
O4A C37A C36A 120.7(14) . . ?
O4A C37A C38A 119.3(14) . . ?
C36A C37A C38A 120.0 . . ?
C39A C38A C37A 120.0 . . ?
C38A C39A C40A 120.0 . . ?
C38A C39A C41A 114.2(14) . . ?
C40A C39A C41A 125.8(14) . . ?
C39A C40A C35A 120.0 . . ?
C42A C41A C39A 174(2) . . ?
C41A C42A C43A 175(2) . . ?
C44A C43A C48A 120.0 . . ?
C44A C43A C42A 121.7(15) . . ?
C48A C43A C42A 118.2(15) . . ?
C43A C44A C45A 120.0 . . ?
C46A C45A C44A 120.0 . . ?
C46A C45A C49A 119.2(15) . . ?
C44A C45A C49A 120.8(15) . . ?
C45A C46A C47A 120.0 . . ?
C45A C46A O3A 123.0(15) . . ?
C47A C46A O3A 116.8(15) . . ?
C48A C47A C46A 120.0 . . ?
C48A C47A C82A 121.7(14) . . ?
C46A C47A C82A 118.2(14) . . ?
C47A C48A C43A 120.0 . . ?
O4A C51A C53A 105(3) . . ?
O4A C51A C52A 101(2) . . ?
C53A C51A C52A 113(3) . . ?
C51A C53A C54A 109(3) . . ?
C55A N3A C59A 120.0 . . ?
C55A N3A Cu3 119.6(9) . . ?
C59A N3A Cu3 120.4(9) . . ?
N3A C55A C56A 120.0 . . ?
C55A C56A C57A 120.0 . . ?
C58A C57A C56A 120.0 . . ?
C60A C58A C59A 119.9(16) . . ?
C60A C58A C57A 120.1(16) . . ?
C59A C58A C57A 120.0 . . ?
C58A C59A N3A 120.0 . . ?
C61A C60A C58A 172(3) . . ?
C60A C61A C62A 177(3) . . ?
C63A C62A C67A 120.0 . . ?
C63A C62A C61A 122.4(16) . . ?
C67A C62A C61A 117.6(17) . . ?
C64A C63A C62A 120.0 . . ?
C63A C64A C65A 120.0 . . ?
C63A C64A O6A 110.6(16) . . ?
C65A C64A O6A 129.4(16) . . ?
C66A C65A C64A 120.0 . . ?
C68A C66A C65A 120.7(19) . . ?
C68A C66A C67A 119.3(19) . . ?
C65A C66A C67A 120.0 . . ?
C66A C67A C62A 120.0 . . ?
C69A C68A C66A 174(3) . . ?
C68A C69A C70A 177(3) . . ?
C71A C70A C75A 120.0 . . ?
C71A C70A C69A 124(2) . . ?
C75A C70A C69A 116(2) . . ?
C72A C71A C70A 120.0 . . ?
C71A C72A C73A 120.0 . . ?
C71A C72A C76A 122(2) . . ?
C73A C72A C76A 118(2) . . ?
C74A C73A C72A 120.0 . . ?
C74A C73A O5A 118(2) . . ?
C72A C73A O5A 122(2) . . ?
C73A C74A C75A 120.0 . . ?
C73A C74A C82A 116(2) . . ?
C75A C74A C82A 124(2) . . ?
C74A C75A C70A 120.0 . . ?
O6A C78A C80A 107(2) . . ?
O6A C78A C79A 109(3) . . ?
C80A C78A C79A 105(3) . . ?
C81A C80A C78A 107(2) . . ?
C20A C82A C74A 107(2) . . ?
C20A C82A C47A 117(2) . . ?
C74A C82A C47A 109.6(17) . . ?
C19B O1B C23B 111.0(16) . . ?
C32B N2B C28B 122(2) . . ?
C32B N2B Cu5 117.6(16) . . ?
C28B N2B Cu5 117.5(16) . . ?
C10B O2B C24B 127(2) . . ?
C46B O3B C50B 112.4(12) . . ?
C37B O4B C51B 125(2) . . ?
C73B O5B C77B 113.2(13) . . ?
C64B O6B C78B 119.1(17) . . ?
C1B N1B C5B 120.0 . . ?
C1B N1B Cu4 115.1(9) . . ?
C5B N1B Cu4 121.2(9) . . ?
C2B C1B N1B 120.0 . . ?
C1B C2B C3B 120.0 . . ?
C4B C3B C2B 120.0 . . ?
C5B C4B C3B 120.0 . . ?
C5B C4B C6B 118.5(13) . . ?
C3B C4B C6B 120.9(14) . . ?
C4B C5B N1B 120.0 . . ?
C7B C6B C4B 176(3) . . ?
C6B C7B C8B 175(2) . . ?
C9B C8B C13B 120.0 . . ?
C9B C8B C7B 118.6(13) . . ?
C13B C8B C7B 121.4(13) . . ?
C10B C9B C8B 120.0 . . ?
C9B C10B C11B 120.0 . . ?
C9B C10B O2B 120.0(13) . . ?
C11B C10B O2B 119.9(13) . . ?
C12B C11B C10B 120.0 . . ?
C11B C12B C13B 120.0 . . ?
C11B C12B C14B 118.3(13) . . ?
C13B C12B C14B 121.5(12) . . ?
C12B C13B C8B 120.0 . . ?
C15B C14B C12B 170(2) . . ?
C15B C14B Cu1 75.5(16) . . ?
C12B C14B Cu1 114.6(10) . . ?
C14B C15B C16B 167(2) . . ?
C14B C15B Cu1 72.7(14) . . ?
C16B C15B Cu1 120.1(14) . . ?
C17B C16B C21B 120.0 . . ?
C17B C16B C15B 124.5(11) . . ?
C21B C16B C15B 115.5(11) . . ?
C18B C17B C16B 120.0 . . ?
C17B C18B C19B 120.0 . . ?
C17B C18B C22B 117.4(12) . . ?
C19B C18B C22B 122.5(12) . . ?
C18B C19B C20B 120.0 . . ?
C18B C19B O1B 118.9(10) . . ?
C20B C19B O1B 120.8(10) . . ?
C21B C20B C19B 120.0 . . ?
C21B C20B C82B 123.5(11) . . ?
C19B C20B C82B 116.3(11) . . ?
C20B C21B C16B 120.0 . . ?
C19A O1A C23A 111(2) . . ?
O2B C24B C26B 107(2) . . ?
O2B C24B C25B 107(3) . . ?
C26B C24B C25B 105(3) . . ?
C24B C26B C27B 102(2) . . ?
N2B C28B C29B 113(2) . . ?
C30B C29B C28B 127(2) . . ?
C29B C30B C31B 117(3) . . ?
C30B C31B C33B 119(2) . . ?
C30B C31B C32B 118(2) . . ?
C33B C31B C32B 122(2) . . ?
N2B C32B C31B 123(2) . . ?
C34B C33B C31B 170(2) . . ?
C33B C34B C35B 176(2) . . ?
C36B C35B C40B 116(2) . . ?
C36B C35B C34B 117(2) . . ?
C40B C35B C34B 127(2) . . ?
C35B C36B C37B 120(3) . . ?
C38B C37B O4B 119(3) . . ?
C38B C37B C36B 120(3) . . ?
O4B C37B C36B 120(2) . . ?
C39B C38B C37B 126(3) . . ?
C38B C39B C41B 129(2) . . ?
C38B C39B C40B 113(2) . . ?
C41B C39B C40B 117(2) . . ?
C35B C40B C39B 122(2) . . ?
C42B C41B C39B 167.0(19) . . ?
C42B C41B Cu2 76.1(14) . . ?
C39B C41B Cu2 116.8(12) . . ?
C41B C42B C43B 162.6(19) . . ?
C41B C42B Cu2 70.3(13) . . ?
C43B C42B Cu2 126.9(12) . . ?
C44B C43B C48B 120.0 . . ?
C44B C43B C42B 120.9(13) . . ?
C48B C43B C42B 119.0(13) . . ?
C45B C44B C43B 120.0 . . ?
C44B C45B C46B 120.0 . . ?
C44B C45B C49B 117.8(14) . . ?
C46B C45B C49B 122.1(14) . . ?
C45B C46B C47B 120.0 . . ?
C45B C46B O3B 121.8(12) . . ?
C47B C46B O3B 117.9(12) . . ?
C48B C47B C46B 120.0 . . ?
C48B C47B C82B 120.9(12) . . ?
C46B C47B C82B 118.9(12) . . ?
C47B C48B C43B 120.0 . . ?
O4B C51B C53B 111(2) . . ?
O4B C51B C52B 107(3) . . ?
C53B C51B C52B 111(3) . . ?
C51B C53B C54B 105(2) . . ?
C55B N3B C59B 120.0 . . ?
C55B N3B Cu6 116.9(9) . . ?
C59B N3B Cu6 120.2(9) . . ?
C56B C55B N3B 120.0 . . ?
C57B C56B C55B 120.0 . . ?
C56B C57B C58B 120.0 . . ?
C59B C58B C57B 120.0 . . ?
C59B C58B C60B 119.6(14) . . ?
C57B C58B C60B 119.8(14) . . ?
C58B C59B N3B 120.0 . . ?
C61B C60B C58B 178(2) . . ?
C60B C61B C62B 174(2) . . ?
C63B C62B C67B 120.0 . . ?
C63B C62B C61B 120.4(12) . . ?
C67B C62B C61B 119.5(12) . . ?
C64B C63B C62B 120.0 . . ?
O6B C64B C63B 114.4(12) . . ?
O6B C64B C65B 125.5(11) . . ?
C63B C64B C65B 120.0 . . ?
C66B C65B C64B 120.0 . . ?
C65B C66B C67B 120.0 . . ?
C65B C66B C68B 115.2(11) . . ?
C67B C66B C68B 124.8(11) . . ?
C66B C67B C62B 120.0 . . ?
C69B C68B C66B 175.4(18) . . ?
C69B C68B Cu3 67.8(14) . . ?
C66B C68B Cu3 111.6(10) . . ?
C68B C69B C70B 156(2) . . ?
C68B C69B Cu3 78.1(13) . . ?
C70B C69B Cu3 126.3(14) . . ?
C71B C70B C75B 120.0 . . ?
C71B C70B C69B 120.8(11) . . ?
C75B C70B C69B 119.1(11) . . ?
C72B C71B C70B 120.0 . . ?
C71B C72B C73B 120.0 . . ?
C71B C72B C76B 119.9(12) . . ?
C73B C72B C76B 120.0(12) . . ?
O5B C73B C74B 119.1(11) . . ?
O5B C73B C72B 120.8(11) . . ?
C74B C73B C72B 120.0 . . ?
C73B C74B C75B 120.0 . . ?
C73B C74B C82B 119.2(11) . . ?
C75B C74B C82B 120.7(11) . . ?
C74B C75B C70B 120.0 . . ?
O6B C78B C79B 105(2) . . ?
O6B C78B C80B 103(2) . . ?
C79B C78B C80B 104(2) . . ?
C81B C80B C78B 110(3) . . ?
C20B C82B C47B 111.5(14) . . ?
C20B C82B C74B 110.0(14) . . ?
C47B C82B C74B 110.9(13) . . ?
N1C C1C C2C 114(2) . . ?
C5C N1C C1C 130(2) . . ?
C5C N1C Cu4 120.3(17) . . ?
C1C N1C Cu4 110.1(18) . . ?
C10C O1C C24C 142(3) . . ?
C3C C2C C1C 120(2) . . ?
C19C O2C C23C 104(3) . . ?
C4C C3C C2C 116(3) . . ?
C55C N3C C59C 121(2) . . ?
C55C N3C Cu6 117(2) . . ?
C59C N3C Cu6 122.2(18) . . ?
C46C O3C C50C 117.5(18) . . ?
C37C O4C C51C 110(2) . . ?
C5C C4C C3C 122(3) . . ?
C5C C4C C6C 119(3) . . ?
C3C C4C C6C 118(3) . . ?
C73C O5C C77C 113.2(17) . . ?
N1C C5C C4C 117(3) . . ?
C64C O6C C78C 114.2(18) . . ?
C7C C6C C4C 172(3) . . ?
C6C C7C C8C 174(4) . . ?
C9C C8C C13C 120.0 . . ?
C9C C8C C7C 126.0(18) . . ?
C13C C8C C7C 114.0(18) . . ?
C10C C9C C8C 120.0 . . ?
O1C C10C C9C 119.8(9) . . ?
O1C C10C C11C 119.5(9) . . ?
C9C C10C C11C 120.0 . . ?
C12C C11C C10C 120.0 . . ?
C14C C12C C11C 117.6(17) . . ?
C14C C12C C13C 122.4(17) . . ?
C11C C12C C13C 120.0 . . ?
C12C C13C C8C 120.0 . . ?
C15C C14C C12C 177(3) . . ?
C14C C15C C16C 175(3) . . ?
C17C C16C C21C 120.0 . . ?
C17C C16C C15C 120.2(18) . . ?
C21C C16C C15C 119.5(18) . . ?
C16C C17C C18C 120.0 . . ?
C19C C18C C17C 120.0 . . ?
C19C C18C C22C 127(2) . . ?
C17C C18C C22C 112(2) . . ?
C18C C19C C20C 120.0 . . ?
C18C C19C O2C 120.9(18) . . ?
C20C C19C O2C 119.0(19) . . ?
C19C C20C C21C 120.0 . . ?
C19C C20C C82C 117.2(18) . . ?
C21C C20C C82C 122.8(18) . . ?
C20C C21C C16C 120.0 . . ?
O1C C24C C25C 109(3) . . ?
O1C C24C C26C 99(2) . . ?
C25C C24C C26C 113(3) . . ?
C24C C26C C27C 106(3) . . ?
C28C N2C C32C 120.0 . . ?
C28C N2C Cu5 118.4(9) . . ?
C32C N2C Cu5 121.6(9) . . ?
C29C C28C N2C 120.0 . . ?
C30C C29C C28C 120.0 . . ?
C29C C30C C31C 120.0 . . ?
C32C C31C C30C 120.0 . . ?
C32C C31C C33C 115.0(16) . . ?
C30C C31C C33C 124.9(16) . . ?
C31C C32C N2C 120.0 . . ?
C34C C33C C31C 176(3) . . ?
C33C C34C C35C 174(3) . . ?
C36C C35C C40C 120.0 . . ?
C36C C35C C34C 119.6(16) . . ?
C40C C35C C34C 120.1(16) . . ?
C35C C36C C37C 120.0 . . ?
O4C C37C C38C 115.4(17) . . ?
O4C C37C C36C 124.5(17) . . ?
C38C C37C C36C 120.0 . . ?
C37C C38C C39C 120.0 . . ?
C40C C39C C38C 120.0 . . ?
C40C C39C C41C 120.9(17) . . ?
C38C C39C C41C 119.1(17) . . ?
C39C C40C C35C 120.0 . . ?
C42C C41C C39C 173(3) . . ?
C41C C42C C43C 174(3) . . ?
C44C C43C C48C 120.0 . . ?
C44C C43C C42C 119(2) . . ?
C48C C43C C42C 121(2) . . ?
C43C C44C C45C 120.0 . . ?
C46C C45C C44C 120.0 . . ?
C46C C45C C49C 118(2) . . ?
C44C C45C C49C 122(2) . . ?
O3C C46C C45C 122(2) . . ?
O3C C46C C47C 117(2) . . ?
C45C C46C C47C 120.0 . . ?
C46C C47C C48C 120.0 . . ?
C46C C47C C82C 121(2) . . ?
C48C C47C C82C 119(2) . . ?
C47C C48C C43C 120.0 . . ?
O4C C51C C53C 115(3) . . ?
O4C C51C C52C 102(3) . . ?
C53C C51C C52C 109(3) . . ?
C51C C53C C54C 109(3) . . ?
N3C C55C C56C 120(3) . . ?
C57C C56C C55C 113(3) . . ?
C58C C57C C56C 128(3) . . ?
C59C C58C C60C 123(3) . . ?
C59C C58C C57C 110(3) . . ?
C60C C58C C57C 127(3) . . ?
N3C C59C C58C 128(2) . . ?
C61C C60C C58C 174(3) . . ?
C60C C61C C62C 168(2) . . ?
C63C C62C C67C 120.0 . . ?
C63C C62C C61C 115.2(13) . . ?
C67C C62C C61C 124.2(14) . . ?
C62C C63C C64C 120.0 . . ?
C65C C64C C63C 120.0 . . ?
C65C C64C O6C 116.8(13) . . ?
C63C C64C O6C 123.2(13) . . ?
C64C C65C C66C 120.0 . . ?
C67C C66C C65C 120.0 . . ?
C67C C66C C68C 122.0(14) . . ?
C65C C66C C68C 118.0(14) . . ?
C66C C67C C62C 120.0 . . ?
C69C C68C C66C 171(2) . . ?
C68C C69C C70C 175(2) . . ?
C69C C70C C71C 121.5(15) . . ?
C69C C70C C75C 118.5(15) . . ?
C71C C70C C75C 120.0 . . ?
C72C C71C C70C 120.0 . . ?
C71C C72C C73C 120.0 . . ?
C71C C72C C76C 118.2(14) . . ?
C73C C72C C76C 121.7(14) . . ?
C74C C73C C72C 120.0 . . ?
C74C C73C O5C 123.0(13) . . ?
C72C C73C O5C 116.9(14) . . ?
C73C C74C C75C 120.0 . . ?
C73C C74C C82C 114.0(14) . . ?
C75C C74C C82C 125.9(14) . . ?
C74C C75C C70C 120.0 . . ?
O6C C78C C79C 113(3) . . ?
O6C C78C C80C 112(3) . . ?
C79C C78C C80C 100(2) . . ?
C78C C80C C81C 102(2) . . ?
C20C C82C C74C 114(2) . . ?
C20C C82C C47C 118.4(19) . . ?
C74C C82C C47C 103.3(17) . . ?
C1D N1D C5D 116.4(18) . . ?
C1D N1D Cu1 120.2(14) . . ?
C5D N1D Cu1 120.1(13) . . ?
N1D C1D C2D 126(2) . . ?
C19D O1D C23D 109.4(16) . . ?
C2 N1 O2 143(3) . . ?
C2 N1 O1 136(3) . . ?
O2 N1 O1 81(2) . . ?
C10D O2D C24D 113(2) . . ?
C3D C2D C1D 117(2) . . ?
C4D C3D C2D 121(2) . . ?
C46D O3D C50D 108.9(13) . . ?
C55D N3D C59D 122.6(19) . . ?
C55D N3D Cu3 120.4(16) . . ?
C59D N3D Cu3 114.6(15) . . ?
C3D C4D C6D 126(2) . . ?
C3D C4D C5D 120(2) . . ?
C6D C4D C5D 115(2) . . ?
F9 B4 F12 108.5(14) . . ?
F9 B4 F11 108.9(15) . . ?
F12 B4 F11 109.3(14) . . ?
F9 B4 F10 109.1(14) . . ?
F12 B4 F10 112(4) . . ?
F11 B4 F10 109.0(14) . . ?
C37D O4D C51D 118(2) . . ?
N1D C5D C4D 119.8(19) . . ?
C73D O5D C77D 113.8(13) . . ?
C7D C6D C4D 173(2) . . ?
C64D O6D C78D 129(2) . . ?
C6D C7D C8D 173(2) . . ?
C9D C8D C13D 120.0 . . ?
C9D C8D C7D 123.9(14) . . ?
C13D C8D C7D 116.0(14) . . ?
C10D C9D C8D 120.0 . . ?
O2D C10D C11D 124.9(15) . . ?
O2D C10D C9D 115.1(15) . . ?
C11D C10D C9D 120.0 . . ?
C10D C11D C12D 120.0 . . ?
C11D C12D C13D 120.0 . . ?
C11D C12D C14D 117.2(14) . . ?
C13D C12D C14D 122.6(14) . . ?
C12D C13D C8D 120.0 . . ?
C15D C14D C12D 171.3(19) . . ?
C15D C14D Cu4 72.0(15) . . ?
C12D C14D Cu4 116.2(11) . . ?
C14D C15D C16D 165(2) . . ?
C14D C15D Cu4 74.1(13) . . ?
C16D C15D Cu4 120.7(14) . . ?
C17D C16D C21D 120.0 . . ?
C17D C16D C15D 123.4(11) . . ?
C21D C16D C15D 116.6(11) . . ?
C18D C17D C16D 120.0 . . ?
C19D C18D C17D 120.0 . . ?
C19D C18D C22D 115.7(12) . . ?
C17D C18D C22D 124.3(12) . . ?
O1D C19D C20D 120.6(11) . . ?
O1D C19D C18D 119.3(11) . . ?
C20D C19D C18D 120.0 . . ?
C19D C20D C21D 120.0 . . ?
C19D C20D C82D 119.7(11) . . ?
C21D C20D C82D 120.3(11) . . ?
C20D C21D C16D 120.0 . . ?
C28D N2D C32D 120.0 . . ?
C28D N2D Cu2 119.0(9) . . ?
C32D N2D Cu2 117.9(9) . . ?
C29D C28D N2D 120.0 . . ?
C30D C29D C28D 120.0 . . ?
C29D C30D C31D 120.0 . . ?
C32D C31D C30D 120.0 . . ?
C32D C31D C33D 119.3(14) . . ?
C30D C31D C33D 120.5(14) . . ?
C31D C32D N2D 120.0 . . ?
O2D C24D C26D 109(3) . . ?
O2D C24D C25D 101(2) . . ?
C26D C24D C25D 107(3) . . ?
C27D C26D C24D 108(3) . . ?
C34D C33D C31D 174(2) . . ?
C33D C34D C35D 178(2) . . ?
C36D C35D C40D 120.0 . . ?
C36D C35D C34D 118.3(14) . . ?
C40D C35D C34D 121.7(14) . . ?
C35D C36D C37D 120.0 . . ?
O4D C37D C38D 123.6(15) . . ?
O4D C37D C36D 116.3(15) . . ?
C38D C37D C36D 120.0 . . ?
C39D C38D C37D 120.0 . . ?
C41D C39D C38D 119.4(14) . . ?
C41D C39D C40D 120.4(14) . . ?
C38D C39D C40D 120.0 . . ?
C39D C40D C35D 120.0 . . ?
C42D C41D C39D 177.2(18) . . ?
C42D C41D Cu5 64.5(14) . . ?
C39D C41D Cu5 117.2(11) . . ?
C41D C42D C43D 156(2) . . ?
C41D C42D Cu5 79.1(12) . . ?
C43D C42D Cu5 124.1(15) . . ?
C44D C43D C48D 120.0 . . ?
C44D C43D C42D 121.7(12) . . ?
C48D C43D C42D 118.2(12) . . ?
C45D C44D C43D 120.0 . . ?
C44D C45D C46D 120.0 . . ?
C44D C45D C49D 121.5(13) . . ?
C46D C45D C49D 118.5(12) . . ?
C45D C46D C47D 120.0 . . ?
C45D C46D O3D 121.4(12) . . ?
C47D C46D O3D 118.4(12) . . ?
C48D C47D C46D 120.0 . . ?
C48D C47D C82D 123.1(12) . . ?
C46D C47D C82D 116.7(12) . . ?
C47D C48D C43D 120.0 . . ?
O4D C51D C53D 102(2) . . ?
O4D C51D C52D 108(3) . . ?
C53D C51D C52D 108(3) . . ?
C54D C53D C51D 107(3) . . ?
N3D C55D C56D 118(2) . . ?
C57D C56D C55D 122(3) . . ?
C56D C57D C58D 122(2) . . ?
C59D C58D C60D 121(2) . . ?
C59D C58D C57D 117(2) . . ?
C60D C58D C57D 121.4(19) . . ?
C58D C59D N3D 118(2) . . ?
C61D C60D C58D 170(3) . . ?
C60D C61D C62D 174(3) . . ?
C63D C62D C67D 120.0 . . ?
C63D C62D C61D 114.3(13) . . ?
C67D C62D C61D 125.7(13) . . ?
C64D C63D C62D 120.0 . . ?
C63D C64D C65D 120.0 . . ?
C63D C64D O6D 123.1(13) . . ?
C65D C64D O6D 116.9(13) . . ?
C66D C65D C64D 120.0 . . ?
C65D C66D C67D 120.0 . . ?
C65D C66D C68D 120.0(13) . . ?
C67D C66D C68D 119.9(14) . . ?
C66D C67D C62D 120.0 . . ?
C69D C68D C66D 171.4(19) . . ?
C69D C68D Cu6 71.6(13) . . ?
C66D C68D Cu6 116.9(11) . . ?
C68D C69D C70D 164(2) . . ?
C68D C69D Cu6 74.4(13) . . ?
C70D C69D Cu6 121.2(12) . . ?
C71D C70D C75D 120.0 . . ?
C71D C70D C69D 123.3(14) . . ?
C75D C70D C69D 116.6(14) . . ?
C72D C71D C70D 120.0 . . ?
C71D C72D C73D 120.0 . . ?
C71D C72D C76D 121.5(14) . . ?
C73D C72D C76D 118.5(14) . . ?
O5D C73D C74D 120.9(13) . . ?
O5D C73D C72D 119.0(13) . . ?
C74D C73D C72D 120.0 . . ?
C75D C74D C73D 120.0 . . ?
C75D C74D C82D 121.1(12) . . ?
C73D C74D C82D 118.6(12) . . ?
C74D C75D C70D 120.0 . . ?
O6D C78D C80D 104(2) . . ?
O6D C78D C79D 107(2) . . ?
C80D C78D C79D 103(2) . . ?
C81D C80D C78D 108(2) . . ?
C20D C82D C47D 114.9(14) . . ?
C20D C82D C74D 108.2(14) . . ?
C47D C82D C74D 109.4(14) . . ?

loop_
_geom_bond_atom_site_label_1
_geom_bond_atom_site_label_2
_geom_bond_distance
_geom_bond_site_symmetry_2
_geom_bond_publ_flag
F1E B1E 1.369(14) . ?
B1E F4E 1.361(14) . ?
B1E F3E 1.372(14) . ?
B1E F2E 1.376(14) . ?
B1F F4F 1.325(14) . ?
B1F F3F 1.335(14) . ?
B1F F2F 1.340(14) . ?
B1F F1F 1.342(14) . ?
O1 N1 1.44(2) . ?
O2 N1 1.44(2) . ?
Cu1 N1A 1.994(10) . ?
Cu1 N1D 2.002(14) . ?
Cu1 C14B 2.053(19) . ?
Cu1 C15B 2.083(18) . ?
Cu2 C41B 1.937(17) . ?
Cu2 C42B 1.998(17) . ?
Cu2 N2A 2.009(8) . ?
Cu2 N2D 2.017(9) . ?
Cu3 C69B 2.006(18) . ?
Cu3 N3A 2.011(10) . ?
Cu3 N3D 2.041(14) . ?
Cu3 C68B 2.120(19) . ?
Cu4 N1B 1.997(9) . ?
Cu4 N1C 2.051(18) . ?
Cu4 C15D 2.070(19) . ?
Cu4 C14D 2.09(2) . ?
Cu5 C42D 1.994(18) . ?
Cu5 N2C 1.999(11) . ?
Cu5 N2B 2.050(15) . ?
Cu5 C41D 2.17(2) . ?
Cu6 N3B 1.984(9) . ?
Cu6 N3C 2.030(16) . ?
Cu6 C69D 2.059(18) . ?
Cu6 C68D 2.089(18) . ?
C23A O1A 1.445(14) . ?
O2A C10A 1.381(18) . ?
O2A C24A 1.43(2) . ?
O3A C46A 1.419(16) . ?
O3A C50A 1.51(3) . ?
O4A C37A 1.307(19) . ?
O4A C51A 1.41(2) . ?
O5A C73A 1.41(2) . ?
O5A C77A 1.42(2) . ?
O6A C78A 1.43(2) . ?
O6A C64A 1.55(2) . ?
N1A C1A 1.3900 . ?
N1A C5A 1.3900 . ?
C1A C2A 1.3900 . ?
C2A C3A 1.3900 . ?
C3A C4A 1.3900 . ?
C4A C6A 1.34(2) . ?
C4A C5A 1.3900 . ?
C6A C7A 1.25(2) . ?
C7A C8A 1.42(3) . ?
C8A C9A 1.3900 . ?
C8A C13A 1.3900 . ?
C9A C10A 1.3900 . ?
C10A C11A 1.3900 . ?
C11A C12A 1.3900 . ?
C12A C13A 1.3900 . ?
C12A C15A 1.46(3) . ?
C14A C15A 1.15(3) . ?
C14A C16A 1.41(3) . ?
C16A C17A 1.3900 . ?
C16A C21A 1.3900 . ?
C17A C18A 1.3900 . ?
C18A C19A 1.3900 . ?
C18A C22A 1.55(2) . ?
C19A C20A 1.3900 . ?
C19A O1A 1.417(16) . ?
C20A C21A 1.3900 . ?
C20A C82A 1.55(3) . ?
C24A C25A 1.52(2) . ?
C24A C26A 1.55(2) . ?
C26A C27A 1.56(2) . ?
N2A C28A 1.3900 . ?
N2A C32A 1.3900 . ?
C28A C29A 1.3900 . ?
C29A C30A 1.3900 . ?
C30A C31A 1.3900 . ?
C31A C32A 1.3900 . ?
C31A C33A 1.41(2) . ?
C33A C34A 1.19(2) . ?
C34A C35A 1.41(2) . ?
C35A C36A 1.3900 . ?
C35A C40A 1.3900 . ?
C36A C37A 1.3900 . ?
C37A C38A 1.3900 . ?
C38A C39A 1.3900 . ?
C39A C40A 1.3900 . ?
C39A C41A 1.45(2) . ?
C41A C42A 1.179(15) . ?
C42A C43A 1.39(2) . ?
C43A C44A 1.3900 . ?
C43A C48A 1.3900 . ?
C44A C45A 1.3900 . ?
C45A C46A 1.3900 . ?
C45A C49A 1.58(3) . ?
C46A C47A 1.3900 . ?
C47A C48A 1.3900 . ?
C47A C82A 1.58(3) . ?
C51A C53A 1.52(2) . ?
C51A C52A 1.53(2) . ?
C53A C54A 1.54(2) . ?
N3A C55A 1.3900 . ?
N3A C59A 1.3900 . ?
C55A C56A 1.3900 . ?
C56A C57A 1.3900 . ?
C57A C58A 1.3900 . ?
C58A C60A 1.35(2) . ?
C58A C59A 1.3900 . ?
C60A C61A 1.180(15) . ?
C61A C62A 1.49(2) . ?
C62A C63A 1.3900 . ?
C62A C67A 1.3900 . ?
C63A C64A 1.3900 . ?
C64A C65A 1.3900 . ?
C65A C66A 1.3900 . ?
C66A C68A 1.33(3) . ?
C66A C67A 1.3900 . ?
C68A C69A 1.178(17) . ?
C69A C70A 1.58(3) . ?
C70A C71A 1.3900 . ?
C70A C75A 1.3900 . ?
C71A C72A 1.3900 . ?
C72A C73A 1.3900 . ?
C72A C76A 1.537(18) . ?
C73A C74A 1.3900 . ?
C74A C75A 1.3900 . ?
C74A C82A 1.56(3) . ?
C78A C80A 1.54(2) . ?
C78A C79A 1.55(2) . ?
C80A C81A 1.54(2) . ?
O1B C19B 1.389(14) . ?
O1B C23B 1.49(2) . ?
N2B C32B 1.32(2) . ?
N2B C28B 1.32(2) . ?
O2B C10B 1.42(2) . ?
O2B C24B 1.432(15) . ?
O3B C46B 1.421(13) . ?
O3B C50B 1.476(17) . ?
O4B C37B 1.41(3) . ?
O4B C51B 1.43(2) . ?
O5B C73B 1.385(12) . ?
O5B C77B 1.487(19) . ?
O6B C64B 1.361(14) . ?
O6B C78B 1.438(19) . ?
N1B C1B 1.3900 . ?
N1B C5B 1.3900 . ?
C1B C2B 1.3900 . ?
C2B C3B 1.3900 . ?
C3B C4B 1.3900 . ?
C4B C5B 1.3900 . ?
C4B C6B 1.43(2) . ?
C6B C7B 1.15(2) . ?
C7B C8B 1.41(2) . ?
C8B C9B 1.3900 . ?
C8B C13B 1.3900 . ?
C9B C10B 1.3900 . ?
C10B C11B 1.3900 . ?
C11B C12B 1.3900 . ?
C12B C13B 1.3900 . ?
C12B C14B 1.46(2) . ?
C14B C15B 1.13(2) . ?
C15B C16B 1.45(2) . ?
C16B C17B 1.3900 . ?
C16B C21B 1.3900 . ?
C17B C18B 1.3900 . ?
C18B C19B 1.3900 . ?
C18B C22B 1.540(17) . ?
C19B C20B 1.3900 . ?
C20B C21B 1.3900 . ?
C20B C82B 1.495(19) . ?
C24B C26B 1.55(2) . ?
C24B C25B 1.55(2) . ?
C26B C27B 1.55(2) . ?
C28B C29B 1.46(3) . ?
C29B C30B 1.32(2) . ?
C30B C31B 1.33(2) . ?
C31B C33B 1.35(3) . ?
C31B C32B 1.42(3) . ?
C33B C34B 1.19(2) . ?
C34B C35B 1.46(3) . ?
C35B C36B 1.40(2) . ?
C35B C40B 1.42(2) . ?
C36B C37B 1.43(3) . ?
C37B C38B 1.35(3) . ?
C38B C39B 1.33(2) . ?
C39B C41B 1.48(2) . ?
C39B C40B 1.52(3) . ?
C41B C42B 1.140(18) . ?
C42B C43B 1.413(19) . ?
C43B C44B 1.3900 . ?
C43B C48B 1.3900 . ?
C44B C45B 1.3900 . ?
C45B C46B 1.3900 . ?
C45B C49B 1.51(2) . ?
C46B C47B 1.3900 . ?
C47B C48B 1.3900 . ?
C47B C82B 1.53(2) . ?
C51B C53B 1.53(2) . ?
C51B C52B 1.54(2) . ?
C53B C54B 1.56(2) . ?
N3B C55B 1.3900 . ?
N3B C59B 1.3900 . ?
C55B C56B 1.3900 . ?
C56B C57B 1.3900 . ?
C57B C58B 1.3900 . ?
C58B C59B 1.3900 . ?
C58B C60B 1.42(2) . ?
C60B C61B 1.20(2) . ?
C61B C62B 1.40(2) . ?
C62B C63B 1.3900 . ?
C62B C67B 1.3900 . ?
C63B C64B 1.3900 . ?
C64B C65B 1.3900 . ?
C65B C66B 1.3900 . ?
C66B C67B 1.3900 . ?
C66B C68B 1.441(19) . ?
C68B C69B 1.213(18) . ?
C69B C70B 1.415(18) . ?
C70B C71B 1.3900 . ?
C70B C75B 1.3900 . ?
C71B C72B 1.3900 . ?
C72B C73B 1.3900 . ?
C72B C76B 1.57(2) . ?
C73B C74B 1.3900 . ?
C74B C75B 1.3900 . ?
C74B C82B 1.560(19) . ?
C78B C79B 1.53(2) . ?
C78B C80B 1.54(2) . ?
C80B C81B 1.51(2) . ?
C1C N1C 1.33(2) . ?
C1C C2C 1.45(3) . ?
N1C C5C 1.29(2) . ?
O1C C10C 1.28(3) . ?
O1C C24C 1.42(2) . ?
C2C C3C 1.41(3) . ?
O2C C19C 1.41(2) . ?
O2C C23C 1.57(4) . ?
C3C C4C 1.41(3) . ?
N3C C55C 1.29(3) . ?
N3C C59C 1.33(2) . ?
O3C C46C 1.340(17) . ?
O3C C50C 1.47(2) . ?
O4C C37C 1.330(19) . ?
O4C C51C 1.43(2) . ?
C4C C5C 1.36(3) . ?
C4C C6C 1.50(3) . ?
O5C C73C 1.432(15) . ?
O5C C77C 1.56(3) . ?
O6C C64C 1.42(2) . ?
O6C C78C 1.432(19) . ?
C6C C7C 1.14(3) . ?
C7C C8C 1.43(3) . ?
C8C C9C 1.3900 . ?
C8C C13C 1.3900 . ?
C9C C10C 1.3900 . ?
C10C C11C 1.3900 . ?
C11C C12C 1.3900 . ?
C12C C14C 1.39(3) . ?
C12C C13C 1.3900 . ?
C14C C15C 1.174(17) . ?
C15C C16C 1.49(3) . ?
C16C C17C 1.3900 . ?
C16C C21C 1.3900 . ?
C17C C18C 1.3900 . ?
C18C C19C 1.3900 . ?
C18C C22C 1.53(2) . ?
C19C C20C 1.3900 . ?
C20C C21C 1.3900 . ?
C20C C82C 1.52(3) . ?
C24C C25C 1.53(2) . ?
C24C C26C 1.54(2) . ?
C26C C27C 1.55(2) . ?
N2C C28C 1.3900 . ?
N2C C32C 1.3900 . ?
C28C C29C 1.3900 . ?
C29C C30C 1.3900 . ?
C30C C31C 1.3900 . ?
C31C C32C 1.3900 . ?
C31C C33C 1.40(2) . ?
C33C C34C 1.190(15) . ?
C34C C35C 1.49(2) . ?
C35C C36C 1.3900 . ?
C35C C40C 1.3900 . ?
C36C C37C 1.3900 . ?
C37C C38C 1.3900 . ?
C38C C39C 1.3900 . ?
C39C C40C 1.3900 . ?
C39C C41C 1.44(3) . ?
C41C C42C 1.176(17) . ?
C42C C43C 1.51(3) . ?
C43C C44C 1.3900 . ?
C43C C48C 1.3900 . ?
C44C C45C 1.3900 . ?
C45C C46C 1.3900 . ?
C45C C49C 1.55(3) . ?
C46C C47C 1.3900 . ?
C47C C48C 1.3900 . ?
C47C C82C 1.56(3) . ?
C51C C53C 1.52(2) . ?
C51C C52C 1.53(2) . ?
C53C C54C 1.53(2) . ?
C55C C56C 1.44(3) . ?
C56C C57C 1.40(3) . ?
C57C C58C 1.36(3) . ?
C58C C59C 1.34(2) . ?
C58C C60C 1.36(3) . ?
C60C C61C 1.23(3) . ?
C61C C62C 1.45(3) . ?
C62C C63C 1.3900 . ?
C62C C67C 1.3900 . ?
C63C C64C 1.3900 . ?
C64C C65C 1.3900 . ?
C65C C66C 1.3900 . ?
C66C C67C 1.3900 . ?
C66C C68C 1.52(2) . ?
C68C C69C 1.156(14) . ?
C69C C70C 1.36(2) . ?
C70C C71C 1.3900 . ?
C70C C75C 1.3900 . ?
C71C C72C 1.3900 . ?
C72C C73C 1.3900 . ?
C72C C76C 1.57(2) . ?
C73C C74C 1.3900 . ?
C74C C75C 1.3900 . ?
C74C C82C 1.54(2) . ?
C78C C79C 1.53(2) . ?
C78C C80C 1.55(2) . ?
C80C C81C 1.56(2) . ?
N1D C1D 1.33(2) . ?
N1D C5D 1.406(18) . ?
C1D C2D 1.38(2) . ?
O1D C19D 1.362(13) . ?
O1D C23D 1.53(2) . ?
N1 C2 1.39(2) . ?
O2D C10D 1.254(19) . ?
O2D C24D 1.46(2) . ?
C2D C3D 1.37(2) . ?
C3D C4D 1.36(2) . ?
O3D C46D 1.406(13) . ?
O3D C50D 1.571(19) . ?
N3D C55D 1.36(2) . ?
N3D C59D 1.41(2) . ?
C4D C6D 1.39(2) . ?
C4D C5D 1.41(2) . ?
B4 F9 1.49(2) . ?
B4 F12 1.49(2) . ?
B4 F11 1.49(2) . ?
B4 F10 1.49(2) . ?
O4D C37D 1.318(16) . ?
O4D C51D 1.41(2) . ?
O5D C73D 1.365(12) . ?
O5D C77D 1.490(18) . ?
C6D C7D 1.19(2) . ?
O6D C64D 1.400(17) . ?
O6D C78D 1.419(15) . ?
C7D C8D 1.48(2) . ?
C8D C9D 1.3900 . ?
C8D C13D 1.3900 . ?
C9D C10D 1.3900 . ?
C10D C11D 1.3900 . ?
C11D C12D 1.3900 . ?
C12D C13D 1.3900 . ?
C12D C14D 1.42(2) . ?
C14D C15D 1.22(2) . ?
C15D C16D 1.44(2) . ?
C16D C17D 1.3900 . ?
C16D C21D 1.3900 . ?
C17D C18D 1.3900 . ?
C18D C19D 1.3900 . ?
C18D C22D 1.513(17) . ?
C19D C20D 1.3900 . ?
C20D C21D 1.3900 . ?
C20D C82D 1.49(2) . ?
N2D C28D 1.3900 . ?
N2D C32D 1.3900 . ?
C28D C29D 1.3900 . ?
C29D C30D 1.3900 . ?
C30D C31D 1.3900 . ?
C31D C32D 1.3900 . ?
C31D C33D 1.46(2) . ?
C24D C26D 1.53(2) . ?
C24D C25D 1.53(2) . ?
C26D C27D 1.52(2) . ?
C33D C34D 1.20(2) . ?
C34D C35D 1.42(2) . ?
C35D C36D 1.3900 . ?
C35D C40D 1.3900 . ?
C36D C37D 1.3900 . ?
C37D C38D 1.3900 . ?
C38D C39D 1.3900 . ?
C39D C41D 1.33(2) . ?
C39D C40D 1.3900 . ?
C41D C42D 1.31(2) . ?
C42D C43D 1.438(19) . ?
C43D C44D 1.3900 . ?
C43D C48D 1.3900 . ?
C44D C45D 1.3900 . ?
C45D C46D 1.3900 . ?
C45D C49D 1.57(2) . ?
C46D C47D 1.3900 . ?
C47D C48D 1.3900 . ?
C47D C82D 1.568(19) . ?
C51D C53D 1.55(2) . ?
C51D C52D 1.56(2) . ?
C53D C54D 1.53(2) . ?
C55D C56D 1.41(3) . ?
C56D C57D 1.25(2) . ?
C57D C58D 1.48(3) . ?
C58D C59D 1.37(2) . ?
C58D C60D 1.46(3) . ?
C60D C61D 1.14(2) . ?
C61D C62D 1.43(2) . ?
C62D C63D 1.3900 . ?
C62D C67D 1.3900 . ?
C63D C64D 1.3900 . ?
C64D C65D 1.3900 . ?
C65D C66D 1.3900 . ?
C66D C67D 1.3900 . ?
C66D C68D 1.40(2) . ?
C68D C69D 1.212(19) . ?
C69D C70D 1.45(2) . ?
C70D C71D 1.3900 . ?
C70D C75D 1.3900 . ?
C71D C72D 1.3900 . ?
C72D C73D 1.3900 . ?
C72D C76D 1.57(2) . ?
C73D C74D 1.3900 . ?
C74D C75D 1.3900 . ?
C74D C82D 1.60(2) . ?
C78D C80D 1.540(15) . ?
C78D C79D 1.543(15) . ?
C80D C81D 1.524(15) . ?
